data_7701212
loop_
_publ_author_name
'Spearing-Ewyn, E Anastasia K'
'Beattie, Nicholas A.'
'Colebatch, Annie L.'
'Martinez-Martinez, Antonio J'
'Docker, Andrew'
'Boyd, Timothy M.'
'Baillie, Gregg'
'Reed, Rachel'
'Macgregor, Stuart A.'
'Weller, Andrew S.'

_publ_section_title
;
 The role of neutral Rh(PONOP)H, free NMe<sub>2</sub>H, boronium and
 ammonium salts in the dehydrocoupling of dimethylamine-borane using the
 cationic pincer [Rh(PONOP)(\h<sup>2</sup>-H<sub>2</sub>)]<sup>+</sup>
 catalyst.
;
_journal_issue 39
_journal_name_full 'Dalton transactions (Cambridge, England : 2003)'
_journal_page_first 14724
_journal_page_last 14736
_journal_paper_doi 10.1039/c9dt03358k
_journal_volume 48
_journal_year 2019
_chemical_formula_moiety 'C21 H40 N O2 P2 Rh'
_chemical_formula_sum 'C21 H40 N O2 P2 Rh'
_chemical_formula_weight 503.39
_space_group_crystal_system triclinic
_space_group_IT_number 2
_space_group_name_Hall '-P 1'
_space_group_name_H-M_alt 'P -1'
_symmetry_space_group_name_Hall '-P 1'
_symmetry_space_group_name_H-M 'P -1'
_atom_sites_solution_hydrogens mixed
_atom_sites_solution_primary dual
_audit_creation_date 2018-06-14
_audit_creation_method
;
Olex2 1.2
(compiled 2018.05.29 svn.r3508 for OlexSys, GUI svn.r5506)
;
_audit_update_record
;
2019-05-20 deposited with the CCDC.    2019-09-03 downloaded from the CCDC.
;
_cell_angle_alpha 68.569(2)
_cell_angle_beta 89.805(2)
_cell_angle_gamma 88.2210(10)
_cell_formula_units_Z 12
_cell_length_a 9.2325(2)
_cell_length_b 26.6707(4)
_cell_length_c 33.1426(6)
_cell_measurement_reflns_used 23609
_cell_measurement_temperature 150.01(15)
_cell_measurement_theta_max 76.1050
_cell_measurement_theta_min 3.9710
_cell_volume 7592.7(3)
_computing_cell_refinement 'CrysAlisPro 1.171.39.34b (Rigaku OD, 2017)'
_computing_data_collection 'CrysAlisPro 1.171.39.34b (Rigaku OD, 2017)'
_computing_data_reduction 'CrysAlisPro 1.171.39.34b (Rigaku OD, 2017)'
_computing_molecular_graphics 'Olex2 (Dolomanov et al., 2009)'
_computing_publication_material 'Olex2 (Dolomanov et al., 2009)'
_computing_structure_refinement 'ShelXL (Sheldrick, 2015)'
_computing_structure_solution 'ShelXT (Sheldrick, 2015)'
_diffrn_ambient_environment N~2~
_diffrn_ambient_temperature 150.01(15)
_diffrn_detector 'CCD plate'
_diffrn_detector_area_resol_mean 10.4102
_diffrn_detector_type Atlas
_diffrn_measured_fraction_theta_full 1.000
_diffrn_measured_fraction_theta_max 0.999
_diffrn_measurement_details
;
List of Runs (angles in degrees, time in seconds):

  # Type    Start    End  Width  t~exp~   \w     \q     \k     \f   Frames
#--------------------------------------------------------------------------
  1  \w    -50.00  30.00   1.00    3.75    --  -42.66  38.00 150.00   80
  2  \w    -88.00 -40.00   1.00    3.75    --  -42.66 178.00-180.00   48
  3  \w   -120.00  -7.00   1.00    3.75    --  -42.66 -19.00 -30.00  113
  4  \w     58.00 129.00   1.00    3.75    --   42.66 178.00 -60.00   71
  5  \w     85.00 129.00   1.00    3.75    --   42.66 178.00 120.00   44
  6  \w     57.00  98.00   1.00    3.75    --   42.66 178.00  30.00   41
  7  \w     44.00  91.00   1.00   15.00    --  111.00 -30.00 -90.00   47
  8  \w     77.00 121.00   1.00   15.00    --  111.00-125.00-180.00   44
  9  \w     78.00 107.00   1.00   15.00    --  111.00 -61.00-180.00   29
 10  \w     52.00  78.00   1.00   15.00    --  111.00 -30.00 -30.00   26
 11  \w    112.00 157.00   1.00   15.00    --  111.00  30.00 150.00   45
 12  \w    113.00 166.00   1.00   15.00    --  111.00 125.00-180.00   53
 13  \w     40.00  66.00   1.00   15.00    --  111.00 -95.00-150.00   26
 14  \w     39.00  71.00   1.00   15.00    --  111.00-125.00 120.00   32
 15  \w     87.00 121.00   1.00   15.00    --  111.00-125.00   0.00   34
 16  \w     48.00  73.00   1.00   15.00    --  111.00-125.00-180.00   25
 17  \w    107.00 155.00   1.00   15.00    --  111.00 125.00 -60.00   48
 18  \w     90.00 121.00   1.00   15.00    --  111.00-125.00  90.00   31
 19  \w     50.00 100.00   1.00   15.00    --  111.00 -95.00   0.00   50
 20  \w     31.00 108.00   1.00   15.00    --  111.00 -95.00 120.00   77
 21  \w     95.00 153.00   1.00   15.00    --  111.00 -15.00-120.00   58
 22  \w     39.00 109.00   1.00   15.00    --  111.00 -95.00-120.00   70
 23  \w     36.00  91.00   1.00   15.00    --  111.00 -30.00-150.00   55
 24  \w     41.00  78.00   1.00   15.00    --  111.00 -45.00  90.00   37
 25  \w    101.00 140.00   1.00   15.00    --  111.00  77.00   0.00   39
 26  \w     84.00 121.00   1.00   15.00    --  111.00-125.00 -90.00   37
 27  \w    118.00 144.00   1.00   15.00    --  111.00 125.00  60.00   26
 28  \w    147.00 172.00   1.00   15.00    --  111.00 125.00  60.00   25
 29  \w     34.00  99.00   1.00   15.00    --  111.00 -95.00-180.00   65
 30  \w    116.00 176.00   1.00   15.00    --  111.00  30.00 120.00   60
 31  \w     86.00 112.00   1.00   15.00    --  111.00 -61.00-120.00   26
 32  \w     52.00  78.00   1.00   15.00    --  111.00 -61.00-120.00   26
 33  \w     87.00 117.00   1.00   15.00    --  111.00-125.00 120.00   30
 34  \w    149.00 175.00   1.00   15.00    --  111.00  77.00   0.00   26
 35  \w     66.00 176.00   1.00   15.00    --  111.00  15.00 -90.00  110
 36  \w    120.00 172.00   1.00   15.00    --  111.00 125.00-150.00   52
 37  \w     30.00  83.00   1.00   15.00    --  111.00 -95.00 -30.00   53
 38  \w     43.00  68.00   1.00   15.00    --  111.00 -61.00  90.00   25
 39  \w     73.00  98.00   1.00   15.00    --  111.00 -61.00  90.00   25
 40  \w     46.00  72.00   1.00   15.00    --  111.00 -61.00-180.00   26
 41  \w     56.00 110.00   1.00   15.00    --  111.00 -61.00 -30.00   54
;
_diffrn_measurement_device 'four-circle diffractometer'
_diffrn_measurement_device_type 'SuperNova, Dual, Cu at home/near, Atlas'
_diffrn_measurement_method '\w scans'
_diffrn_orient_matrix_type 'CrysAlisPro convention (1999,Acta A55,543-557)'
_diffrn_orient_matrix_UB_11 0.1287969000
_diffrn_orient_matrix_UB_12 -0.0227686000
_diffrn_orient_matrix_UB_13 0.0315094000
_diffrn_orient_matrix_UB_21 0.0696454000
_diffrn_orient_matrix_UB_22 -0.0233961000
_diffrn_orient_matrix_UB_23 -0.0319026000
_diffrn_orient_matrix_UB_31 0.0801749000
_diffrn_orient_matrix_UB_32 0.0527785000
_diffrn_orient_matrix_UB_33 -0.0220171000
_diffrn_radiation_monochromator mirror
_diffrn_radiation_probe x-ray
_diffrn_radiation_type CuK\a
_diffrn_radiation_wavelength 1.54184
_diffrn_reflns_av_R_equivalents 0.0973
_diffrn_reflns_av_unetI/netI 0.0391
_diffrn_reflns_Laue_measured_fraction_full 1.000
_diffrn_reflns_Laue_measured_fraction_max 0.999
_diffrn_reflns_limit_h_max 11
_diffrn_reflns_limit_h_min -11
_diffrn_reflns_limit_k_max 32
_diffrn_reflns_limit_k_min -32
_diffrn_reflns_limit_l_max 40
_diffrn_reflns_limit_l_min -40
_diffrn_reflns_number 51748
_diffrn_reflns_point_group_measured_fraction_full 1.000
_diffrn_reflns_point_group_measured_fraction_max 0.999
_diffrn_reflns_theta_full 67.684
_diffrn_reflns_theta_max 70.000
_diffrn_reflns_theta_min 3.562
_diffrn_source 'micro-focus sealed X-ray tube'
_diffrn_source_type 'SuperNova (Cu) X-ray Source'
_exptl_absorpt_coefficient_mu 6.757
_exptl_absorpt_correction_T_max 1.00000
_exptl_absorpt_correction_T_min 0.73710
_exptl_absorpt_correction_type multi-scan
_exptl_absorpt_process_details
;
CrysAlisPro 1.171.39.34b (Rigaku Oxford Diffraction, 2017)
Empirical absorption correction using spherical harmonics,
 implemented in SCALE3 ABSPACK scaling algorithm.
;
_exptl_crystal_colour red
_exptl_crystal_colour_primary red
_exptl_crystal_density_diffrn 1.321
_exptl_crystal_description block
_exptl_crystal_F_000 3168
_exptl_crystal_size_max 0.26
_exptl_crystal_size_mid 0.24
_exptl_crystal_size_min 0.18
_refine_diff_density_max 1.833
_refine_diff_density_min -2.100
_refine_diff_density_rms 0.118
_refine_ls_extinction_method none
_refine_ls_goodness_of_fit_ref 1.086
_refine_ls_hydrogen_treatment mixed
_refine_ls_matrix_type full
_refine_ls_number_parameters 1555
_refine_ls_number_reflns 51748
_refine_ls_number_restraints 36
_refine_ls_restrained_S_all 1.087
_refine_ls_R_factor_all 0.0736
_refine_ls_R_factor_gt 0.0592
_refine_ls_shift/su_max 0.002
_refine_ls_shift/su_mean 0.000
_refine_ls_structure_factor_coef Fsqd
_refine_ls_weighting_details 'w=1/[\s^2^(Fo^2^)+(0.1210P)^2^+3.1926P] where P=(Fo^2^+2Fc^2^)/3'
_refine_ls_weighting_scheme calc
_refine_ls_wR_factor_gt 0.1761
_refine_ls_wR_factor_ref 0.1893
_reflns_Friedel_coverage 0.000
_reflns_number_gt 40276
_reflns_number_total 51748
_reflns_threshold_expression 'I > 2\s(I)'
_cod_data_source_file c9dt03358k2.cif
_cod_data_source_block 153amm18_twin
_cod_depositor_comments 'Adding full bibliography for 7701212--7701213.cif.'
_cod_database_code 7701212
_shelx_shelxl_version_number 2018/1
_chemical_oxdiff_formula 'C21 H40 N O2 P2 Rh'
_shelx_space_group_comment
;
The symmetry employed for this shelxl refinement is uniquely defined
by the following loop, which should always be used as a source of
symmetry information in preference to the above space-group names.
They are only intended as comments.
;
_shelx_estimated_absorpt_t_max 0.376
_shelx_estimated_absorpt_t_min 0.273
_olex2_refinement_description
;
1. Twinned data refinement
 Scales: 0.5797(7)
 0.4203(7)
2. Fixed Uiso
 At 1.2 times of:
  All C(H) groups, All Rh(H) groups
 At 1.5 times of:
  All C(H,H,H) groups
3. Restrained distances
 HB-P5 \\sim HB-P6
 with sigma of 0.04
 HC-P8 \\sim HC-P7
 with sigma of 0.04
 HE-P12 \\sim HE-P11
 with sigma of 0.04
 HD-P9 \\sim HD-P10
 with sigma of 0.04
 HA-P4 \\sim P4-HA
 with sigma of 0.04
 H-P1 \\sim H-P2
 with sigma of 0.04
 HA-P4 \\sim HA-P3
 with sigma of 0.04
 Rh4-HC \\sim Rh1-H \\sim Rh2-HA \\sim Rh5-HD \\sim Rh3-HB \\sim Rh6-HE
 with sigma of 0.02
4. Restrained planarity
 Rh2, P3, P4, N2
 with sigma of 0.1
 Rh6, P11, P12, N6
 with sigma of 0.1
 Rh4, P7, P8, N4
 with sigma of 0.1
 Rh3, HB, P5, P6, N3
 with sigma of 0.1
 Rh4, HC, P7, P8, N4
 with sigma of 0.1
 Rh5, HD, P9, P10, N5
 with sigma of 0.1
 Rh6, HE, P11, P12, N6
 with sigma of 0.1
 Rh1, H, P1, P2, N1
 with sigma of 0.1
 Rh2, HA, P3, P4, N2
 with sigma of 0.1
5.a Aromatic/amide H refined with riding coordinates:
 C2(H2), C3(H3), C4(H4), C23(H23), C24(H24), C25(H25), C44(H44), C45(H45),
 C46(H46), C64(H64), C65(H65), C66(H66), C85(H85), C86(H86), C87(H87),
 C106(H106), C107(H107), C108(H108)
5.b Idealised Me refined as rotating group:
 C7(H7A,H7B,H7C), C8(H8A,H8B,H8C), C9(H9A,H9B,H9C), C10(H10A,H10B,H10C),
 C12(H12A,H12B,H12C), C13(H13A,H13B,H13C), C15(H15A,H15B,H15C), C16(H16A,H16B,
 H16C), C17(H17A,H17B,H17C), C19(H19A,H19B,H19C), C20(H20A,H20B,H20C), C21(H21A,
 H21B,H21C), C28(H28A,H28B,H28C), C29(H29A,H29B,H29C), C30(H30A,H30B,H30C),
 C32(H32A,H32B,H32C), C33(H33A,H33B,H33C), C34(H34A,H34B,H34C), C36(H36A,H36B,
 H36C), C37(H37A,H37B,H37C), C38(H38A,H38B,H38C), C40(H40A,H40B,H40C), C41(H41A,
 H41B,H41C), C42(H42A,H42B,H42C), C036(H03A,H03B,H03C), C49(H49A,H49B,H49C),
 C50(H50A,H50B,H50C), C51(H51A,H51B,H51C), C53(H53A,H53B,H53C), C54(H54A,H54B,
 H54C), C56(H56A,H56B,H56C), C57(H57A,H57B,H57C), C58(H58A,H58B,H58C), C60(H60A,
 H60B,H60C), C61(H61A,H61B,H61C), C62(H62A,H62B,H62C), C69(H69A,H69B,H69C),
 C70(H70A,H70B,H70C), C71(H71A,H71B,H71C), C73(H73A,H73B,H73C), C74(H74A,H74B,
 H74C), C75(H75A,H75B,H75C), C77(H77A,H77B,H77C), C78(H78A,H78B,H78C), C79(H79A,
 H79B,H79C), C81(H81A,H81B,H81C), C82(H82A,H82B,H82C), C83(H83A,H83B,H83C),
 C90(H90A,H90B,H90C), C91(H91A,H91B,H91C), C92(H92A,H92B,H92C), C94(H94A,H94B,
 H94C), C95(H95A,H95B,H95C), C96(H96A,H96B,H96C), C98(H98A,H98B,H98C), C99(H99A,
 H99B,H99C), C100(H10D,H10E,H10F), C102(H10G,H10H,H10I), C103(H10J,H10K,H10L),
 C104(H10M,H10N,H10O), C111(H11A,H11B,H11C), C112(H11D,H11E,H11F), C113(H11G,
 H11H,H11I), C115(H11J,H11K,H11L), C116(H11M,H11N,H11O), C117(H11P,H11Q,H11R),
 C119(H11S,H11T,H11U), C120(H12D,H12E,H12F), C121(H12G,H12H,H12I), C123(H12J,
 H12K,H12L), C124(H12M,H12N,H12O), C125(H12P,H12Q,H12R)
;
_olex2_submission_special_instructions 'No special instructions were received'
_oxdiff_exptl_absorpt_empirical_details
;
Empirical correction (ABSPACK) includes:
- Absorption correction using spherical harmonics
- Frame scaling
;
_oxdiff_exptl_absorpt_empirical_full_max 1.685
_oxdiff_exptl_absorpt_empirical_full_min 0.609
_oxdiff_twin_integration_method simultaneous
_oxdiff_twin_items 2
_twin_special_details
;
Component 2 rotated by -179.9674\% 
 around [0.00 0.45 -0.89] (reciprocal) or [-0.05 0.71 -0.71] (direct)
;

loop_
_space_group_symop_operation_xyz
'x, y, z'
'-x, -y, -z'

loop_
_atom_site_label
_atom_site_type_symbol
_atom_site_fract_x
_atom_site_fract_y
_atom_site_fract_z
_atom_site_U_iso_or_equiv
_atom_site_adp_type
_atom_site_occupancy
_atom_site_site_symmetry_order
_atom_site_calc_flag
_atom_site_refinement_flags_posn
Rh1 Rh 0.23968(5) 0.71408(2) 0.41737(2) 0.02836(11) Uani 1 1 d D
H H 0.074(6) 0.7194(14) 0.4195(9) 0.12(5) Uiso 1 1 d D
P1 P 0.25677(18) 0.62727(7) 0.42718(6) 0.0328(3) Uani 1 1 d D
P2 P 0.29148(19) 0.79895(7) 0.40268(6) 0.0319(3) Uani 1 1 d D
O1 O 0.4390(6) 0.6156(2) 0.42782(19) 0.0448(12) Uani 1 1 d .
O2 O 0.4760(5) 0.7956(2) 0.40544(18) 0.0391(11) Uani 1 1 d .
N1 N 0.4606(6) 0.7056(2) 0.41638(17) 0.0317(11) Uani 1 1 d .
C1 C 0.5262(8) 0.6575(3) 0.4216(2) 0.0362(14) Uani 1 1 d .
C2 C 0.6746(8) 0.6504(3) 0.4207(3) 0.0445(17) Uani 1 1 d .
H2 H 0.717903 0.616236 0.424179 0.053 Uiso 1 1 calc R
C3 C 0.7590(8) 0.6953(4) 0.4143(3) 0.0459(18) Uani 1 1 d .
H3 H 0.861615 0.691808 0.413814 0.055 Uiso 1 1 calc R
C4 C 0.6940(9) 0.7442(3) 0.4089(2) 0.0438(17) Uani 1 1 d .
H4 H 0.750765 0.774831 0.404459 0.053 Uiso 1 1 calc R
C5 C 0.5458(8) 0.7482(3) 0.4100(2) 0.0370(15) Uani 1 1 d .
C6 C 0.2068(9) 0.6069(3) 0.3805(3) 0.0455(17) Uani 1 1 d .
C7 C 0.2913(13) 0.6445(4) 0.3425(3) 0.070(3) Uani 1 1 d .
H7A H 0.272292 0.681852 0.339923 0.105 Uiso 1 1 calc GR
H7B H 0.260681 0.640036 0.315713 0.105 Uiso 1 1 calc GR
H7C H 0.395164 0.635633 0.347297 0.105 Uiso 1 1 calc GR
C8 C 0.0450(11) 0.6186(4) 0.3719(3) 0.066(3) Uani 1 1 d .
H8A H -0.009375 0.593752 0.395982 0.099 Uiso 1 1 calc GR
H8B H 0.018871 0.613715 0.344936 0.099 Uiso 1 1 calc GR
H8C H 0.021540 0.655769 0.369136 0.099 Uiso 1 1 calc GR
C9 C 0.2476(11) 0.5489(4) 0.3858(3) 0.063(2) Uani 1 1 d .
H9A H 0.348842 0.540890 0.395401 0.094 Uiso 1 1 calc GR
H9B H 0.235307 0.544375 0.358018 0.094 Uiso 1 1 calc GR
H9C H 0.184733 0.524229 0.407484 0.094 Uiso 1 1 calc GR
C10 C 0.0522(10) 0.5734(3) 0.4864(3) 0.055(2) Uani 1 1 d .
H10A H 0.011838 0.610247 0.478287 0.082 Uiso 1 1 calc GR
H10B H 0.028750 0.552672 0.516701 0.082 Uiso 1 1 calc GR
H10C H 0.010675 0.556336 0.467687 0.082 Uiso 1 1 calc GR
C11 C 0.2152(9) 0.5750(3) 0.4812(3) 0.0474(18) Uani 1 1 d .
C12 C 0.2783(13) 0.5986(4) 0.5133(3) 0.072(3) Uani 1 1 d .
H12A H 0.384429 0.596578 0.512488 0.108 Uiso 1 1 calc GR
H12B H 0.245488 0.577805 0.542653 0.108 Uiso 1 1 calc GR
H12C H 0.245214 0.636270 0.505123 0.108 Uiso 1 1 calc GR
C13 C 0.2835(12) 0.5192(4) 0.4903(4) 0.070(3) Uani 1 1 d .
H13A H 0.234124 0.501902 0.472915 0.106 Uiso 1 1 calc GR
H13B H 0.273841 0.497241 0.521146 0.106 Uiso 1 1 calc GR
H13C H 0.386357 0.522412 0.482722 0.106 Uiso 1 1 calc GR
C14 C 0.2652(11) 0.8468(3) 0.3459(2) 0.049(2) Uani 1 1 d .
C15 C 0.3536(14) 0.8210(4) 0.3186(3) 0.073(3) Uani 1 1 d .
H15A H 0.457270 0.823289 0.323683 0.110 Uiso 1 1 calc GR
H15B H 0.330909 0.840184 0.287837 0.110 Uiso 1 1 calc GR
H15C H 0.328773 0.783089 0.326996 0.110 Uiso 1 1 calc GR
C16 C 0.1048(13) 0.8482(5) 0.3345(3) 0.077(3) Uani 1 1 d .
H16A H 0.072273 0.811350 0.341837 0.115 Uiso 1 1 calc GR
H16B H 0.090442 0.868368 0.303424 0.115 Uiso 1 1 calc GR
H16C H 0.048551 0.865928 0.350986 0.115 Uiso 1 1 calc GR
C17 C 0.3172(15) 0.9037(4) 0.3358(4) 0.083(4) Uani 1 1 d .
H17A H 0.255716 0.921986 0.350701 0.124 Uiso 1 1 calc GR
H17B H 0.311464 0.923746 0.304444 0.124 Uiso 1 1 calc GR
H17C H 0.417723 0.902054 0.345680 0.124 Uiso 1 1 calc GR
C18 C 0.2576(10) 0.8316(3) 0.4430(3) 0.0482(19) Uani 1 1 d .
C19 C 0.1006(10) 0.8528(4) 0.4385(3) 0.058(2) Uani 1 1 d .
H19A H 0.088544 0.883979 0.411405 0.087 Uiso 1 1 calc GR
H19B H 0.076404 0.863697 0.463053 0.087 Uiso 1 1 calc GR
H19C H 0.036116 0.824439 0.438306 0.087 Uiso 1 1 calc GR
C20 C 0.3627(12) 0.8758(4) 0.4413(4) 0.070(3) Uani 1 1 d .
H20A H 0.462635 0.862136 0.441822 0.104 Uiso 1 1 calc GR
H20B H 0.346851 0.886358 0.466425 0.104 Uiso 1 1 calc GR
H20C H 0.345542 0.907208 0.414603 0.104 Uiso 1 1 calc GR
C21 C 0.2772(11) 0.7852(4) 0.4874(3) 0.057(2) Uani 1 1 d .
H21A H 0.207362 0.757338 0.489870 0.085 Uiso 1 1 calc GR
H21B H 0.260936 0.799166 0.510643 0.085 Uiso 1 1 calc GR
H21C H 0.375902 0.769683 0.489819 0.085 Uiso 1 1 calc GR
Rh2 Rh 0.23611(5) 0.37299(2) 0.74873(2) 0.02700(11) Uani 1 1 d D
HA H 0.071(6) 0.3734(14) 0.7410(10) 0.08(3) Uiso 1 1 d D
P3 P 0.27504(18) 0.28450(6) 0.77626(5) 0.0297(3) Uani 1 1 d D
P4 P 0.26562(18) 0.46089(6) 0.72531(6) 0.0315(3) Uani 1 1 d D
O3 O 0.4574(5) 0.27857(19) 0.78591(16) 0.0386(11) Uani 1 1 d .
O4 O 0.4472(5) 0.4644(2) 0.73313(19) 0.0422(12) Uani 1 1 d .
N2 N 0.4545(6) 0.3719(2) 0.75895(17) 0.0312(11) Uani 1 1 d .
C22 C 0.5333(8) 0.3246(3) 0.7752(2) 0.0362(14) Uani 1 1 d .
C23 C 0.6798(8) 0.3217(3) 0.7807(2) 0.0435(16) Uani 1 1 d .
H23 H 0.730788 0.287976 0.792266 0.052 Uiso 1 1 calc R
C24 C 0.7519(7) 0.3696(3) 0.7690(2) 0.0432(17) Uani 1 1 d .
H24 H 0.854139 0.368880 0.772422 0.052 Uiso 1 1 calc R
C25 C 0.6759(8) 0.4190(3) 0.7522(3) 0.0446(17) Uani 1 1 d .
H25 H 0.724774 0.452015 0.743569 0.054 Uiso 1 1 calc R
C26 C 0.5279(8) 0.4182(3) 0.7485(2) 0.0360(14) Uani 1 1 d .
C27 C 0.2661(9) 0.2453(3) 0.7396(2) 0.0416(16) Uani 1 1 d .
C28 C 0.3497(13) 0.2790(4) 0.6997(3) 0.066(3) Uani 1 1 d .
H28A H 0.304645 0.315205 0.687426 0.099 Uiso 1 1 calc GR
H28B H 0.347854 0.261898 0.678100 0.099 Uiso 1 1 calc GR
H28C H 0.450246 0.281526 0.707939 0.099 Uiso 1 1 calc GR
C29 C 0.1068(12) 0.2442(4) 0.7270(3) 0.069(3) Uani 1 1 d .
H29A H 0.052861 0.222031 0.752471 0.103 Uiso 1 1 calc GR
H29B H 0.100762 0.228885 0.704337 0.103 Uiso 1 1 calc GR
H29C H 0.064962 0.280986 0.716141 0.103 Uiso 1 1 calc GR
C30 C 0.3327(13) 0.1886(4) 0.7572(3) 0.068(3) Uani 1 1 d .
H30A H 0.431400 0.189574 0.767578 0.102 Uiso 1 1 calc GR
H30B H 0.335561 0.173817 0.734101 0.102 Uiso 1 1 calc GR
H30C H 0.274051 0.165752 0.781195 0.102 Uiso 1 1 calc GR
C31 C 0.2149(10) 0.2455(3) 0.8330(2) 0.0454(18) Uani 1 1 d .
C32 C 0.0512(10) 0.2433(4) 0.8320(3) 0.058(2) Uani 1 1 d .
H32A H 0.009564 0.279750 0.817785 0.088 Uiso 1 1 calc GR
H32B H 0.015074 0.227905 0.861743 0.088 Uiso 1 1 calc GR
H32C H 0.023222 0.220669 0.815927 0.088 Uiso 1 1 calc GR
C33 C 0.2813(13) 0.1893(4) 0.8541(3) 0.076(3) Uani 1 1 d .
H33A H 0.258290 0.167715 0.836701 0.114 Uiso 1 1 calc GR
H33B H 0.241825 0.172337 0.883311 0.114 Uiso 1 1 calc GR
H33C H 0.386674 0.191361 0.856051 0.114 Uiso 1 1 calc GR
C34 C 0.2535(11) 0.2803(4) 0.8590(3) 0.059(2) Uani 1 1 d .
H34A H 0.358988 0.279636 0.862630 0.089 Uiso 1 1 calc GR
H34B H 0.208049 0.266110 0.887576 0.089 Uiso 1 1 calc GR
H34C H 0.218374 0.317457 0.843541 0.089 Uiso 1 1 calc GR
C35 C 0.2573(10) 0.5018(3) 0.6664(3) 0.0460(18) Uani 1 1 d .
C36 C 0.3278(16) 0.4654(5) 0.6452(3) 0.090(4) Uani 1 1 d .
H36A H 0.429894 0.458393 0.654115 0.135 Uiso 1 1 calc GR
H36B H 0.321241 0.483013 0.613646 0.135 Uiso 1 1 calc GR
H36C H 0.277686 0.431172 0.654350 0.135 Uiso 1 1 calc GR
C37 C 0.1002(13) 0.5113(5) 0.6516(3) 0.080(3) Uani 1 1 d .
H37A H 0.050841 0.476919 0.661815 0.120 Uiso 1 1 calc GR
H37B H 0.095615 0.527041 0.619900 0.120 Uiso 1 1 calc GR
H37C H 0.052459 0.536043 0.663628 0.120 Uiso 1 1 calc GR
C38 C 0.3347(16) 0.5547(4) 0.6522(4) 0.092(4) Uani 1 1 d .
H38A H 0.278827 0.580608 0.661270 0.138 Uiso 1 1 calc GR
H38B H 0.344008 0.569018 0.620609 0.138 Uiso 1 1 calc GR
H38C H 0.431273 0.548747 0.665649 0.138 Uiso 1 1 calc GR
C39 C 0.1943(9) 0.4986(3) 0.7590(3) 0.0469(18) Uani 1 1 d .
C40 C 0.0307(11) 0.4975(6) 0.7579(5) 0.088(4) Uani 1 1 d .
H40A H -0.004999 0.520495 0.729017 0.132 Uiso 1 1 calc GR
H40B H -0.009608 0.510886 0.779570 0.132 Uiso 1 1 calc GR
H40C H 0.000797 0.460470 0.764320 0.132 Uiso 1 1 calc GR
C41 C 0.2421(15) 0.5556(4) 0.7473(5) 0.103(5) Uani 1 1 d .
H41A H 0.348156 0.556131 0.746198 0.155 Uiso 1 1 calc GR
H41B H 0.207495 0.569707 0.769141 0.155 Uiso 1 1 calc GR
H41C H 0.201786 0.577988 0.718845 0.155 Uiso 1 1 calc GR
C42 C 0.2462(18) 0.4650(6) 0.8046(4) 0.108(6) Uani 1 1 d .
H42A H 0.228793 0.426901 0.810649 0.162 Uiso 1 1 calc GR
H42B H 0.193173 0.476662 0.825503 0.162 Uiso 1 1 calc GR
H42C H 0.350142 0.469818 0.807176 0.162 Uiso 1 1 calc GR
Rh3 Rh 0.23271(5) 0.96208(2) 0.66824(2) 0.03125(12) Uani 1 1 d D
HB H 0.067(6) 0.9685(12) 0.6672(11) 0.06(3) Uiso 1 1 d D
P5 P 0.2703(2) 0.95911(8) 0.73475(6) 0.0380(4) Uani 1 1 d D
P6 P 0.2613(2) 0.95497(8) 0.60458(6) 0.0409(4) Uani 1 1 d D
O5 O 0.4541(6) 0.9581(2) 0.73776(19) 0.0491(13) Uani 1 1 d .
O6 O 0.4438(7) 0.9543(3) 0.5999(2) 0.071(2) Uani 1 1 d .
N3 N 0.4526(6) 0.9557(2) 0.6691(2) 0.0416(14) Uani 1 1 d .
C036 C 0.2626(12) 0.8917(4) 0.8261(3) 0.060(2) Uani 1 1 d .
H03A H 0.360949 0.903685 0.827696 0.090 Uiso 1 1 calc GR
H03B H 0.253999 0.854550 0.846604 0.090 Uiso 1 1 calc GR
H03C H 0.192557 0.915231 0.833535 0.090 Uiso 1 1 calc GR
C43 C 0.5316(9) 0.9548(3) 0.7035(3) 0.050(2) Uani 1 1 d .
C44 C 0.6779(10) 0.9505(4) 0.7051(4) 0.063(3) Uani 1 1 d .
H44 H 0.729507 0.949324 0.730179 0.076 Uiso 1 1 calc R
C45 C 0.7498(10) 0.9480(5) 0.6696(4) 0.079(3) Uani 1 1 d .
H45 H 0.852707 0.945517 0.670095 0.095 Uiso 1 1 calc R
C46 C 0.6743(12) 0.9490(5) 0.6327(4) 0.084(4) Uani 1 1 d .
H46 H 0.723260 0.947001 0.608076 0.101 Uiso 1 1 calc R
C47 C 0.5255(9) 0.9531(4) 0.6340(3) 0.060(2) Uani 1 1 d .
C48 C 0.2327(12) 1.0185(4) 0.7501(3) 0.058(2) Uani 1 1 d .
C49 C 0.0729(13) 1.0208(5) 0.7604(4) 0.075(3) Uani 1 1 d .
H49A H 0.015206 1.014533 0.738008 0.113 Uiso 1 1 calc GR
H49B H 0.046753 1.056412 0.761055 0.113 Uiso 1 1 calc GR
H49C H 0.053443 0.993049 0.788674 0.113 Uiso 1 1 calc GR
C50 C 0.2610(14) 1.0672(4) 0.7085(4) 0.072(3) Uani 1 1 d .
H50A H 0.363757 1.067146 0.701029 0.108 Uiso 1 1 calc GR
H50B H 0.235226 1.100604 0.713198 0.108 Uiso 1 1 calc GR
H50C H 0.201923 1.065016 0.684718 0.108 Uiso 1 1 calc GR
C51 C 0.3280(15) 1.0229(5) 0.7867(4) 0.090(4) Uani 1 1 d .
H51A H 0.304697 0.994106 0.814117 0.135 Uiso 1 1 calc GR
H51B H 0.309443 1.057970 0.789240 0.135 Uiso 1 1 calc GR
H51C H 0.430331 1.019302 0.779977 0.135 Uiso 1 1 calc GR
C52 C 0.2319(9) 0.8940(4) 0.7801(3) 0.0462(18) Uani 1 1 d .
C53 C 0.0746(11) 0.8815(4) 0.7760(3) 0.064(2) Uani 1 1 d .
H53A H 0.011604 0.907269 0.783238 0.095 Uiso 1 1 calc GR
H53B H 0.056096 0.844872 0.796031 0.095 Uiso 1 1 calc GR
H53C H 0.054518 0.884375 0.746252 0.095 Uiso 1 1 calc GR
C54 C 0.3305(12) 0.8518(4) 0.7706(3) 0.061(2) Uani 1 1 d .
H54A H 0.316431 0.854922 0.740478 0.092 Uiso 1 1 calc GR
H54B H 0.305493 0.815532 0.790095 0.092 Uiso 1 1 calc GR
H54C H 0.432022 0.858013 0.775301 0.092 Uiso 1 1 calc GR
C55 C 0.2187(14) 1.0137(4) 0.5540(3) 0.070(3) Uani 1 1 d .
C56 C 0.2601(19) 1.0628(5) 0.5655(5) 0.114(6) Uani 1 1 d .
H56A H 0.220403 1.058972 0.593891 0.172 Uiso 1 1 calc GR
H56B H 0.220185 1.095943 0.543465 0.172 Uiso 1 1 calc GR
H56C H 0.365865 1.064507 0.566403 0.172 Uiso 1 1 calc GR
C57 C 0.0565(15) 1.0185(5) 0.5476(3) 0.088(4) Uani 1 1 d .
H57A H 0.024303 0.989638 0.538420 0.133 Uiso 1 1 calc GR
H57B H 0.030207 1.053536 0.525352 0.133 Uiso 1 1 calc GR
H57C H 0.009725 1.015439 0.574968 0.133 Uiso 1 1 calc GR
C58 C 0.2927(18) 1.0131(7) 0.5132(4) 0.130(7) Uani 1 1 d .
H58A H 0.395813 1.020063 0.514543 0.196 Uiso 1 1 calc GR
H58B H 0.247902 1.041102 0.487831 0.196 Uiso 1 1 calc GR
H58C H 0.282063 0.977788 0.510944 0.196 Uiso 1 1 calc GR
C59 C 0.2161(14) 0.8888(4) 0.6003(3) 0.067(3) Uani 1 1 d .
C60 C 0.317(2) 0.8490(4) 0.6351(4) 0.118(7) Uani 1 1 d .
H60A H 0.415491 0.862146 0.631015 0.177 Uiso 1 1 calc GR
H60B H 0.315423 0.813571 0.632524 0.177 Uiso 1 1 calc GR
H60C H 0.282604 0.845978 0.663928 0.177 Uiso 1 1 calc GR
C61 C 0.0597(18) 0.8797(6) 0.6091(6) 0.119(6) Uani 1 1 d .
H61A H 0.034705 0.885460 0.635932 0.179 Uiso 1 1 calc GR
H61B H 0.038333 0.842705 0.612349 0.179 Uiso 1 1 calc GR
H61C H 0.002593 0.905034 0.584986 0.179 Uiso 1 1 calc GR
C62 C 0.2592(17) 0.8827(6) 0.5575(4) 0.110(6) Uani 1 1 d .
H62A H 0.189721 0.903205 0.534750 0.164 Uiso 1 1 calc GR
H62B H 0.259074 0.844595 0.561142 0.164 Uiso 1 1 calc GR
H62C H 0.356439 0.896561 0.549379 0.164 Uiso 1 1 calc GR
Rh4 Rh 0.73394(5) 0.69559(2) 0.66130(2) 0.03126(12) Uani 1 1 d D
HC H 0.900(6) 0.6928(12) 0.6656(11) 0.08(3) Uiso 1 1 d D
P7 P 0.6774(2) 0.69088(8) 0.72697(6) 0.0413(4) Uani 1 1 d D
P8 P 0.72016(18) 0.70341(7) 0.59237(5) 0.0323(3) Uani 1 1 d D
O7 O 0.4915(6) 0.6923(2) 0.72535(18) 0.0507(14) Uani 1 1 d .
O8 O 0.5387(5) 0.7036(2) 0.58429(17) 0.0442(12) Uani 1 1 d .
N4 N 0.5138(6) 0.6991(2) 0.6544(2) 0.0383(13) Uani 1 1 d .
C63 C 0.4260(8) 0.6966(3) 0.6884(3) 0.0425(17) Uani 1 1 d .
C64 C 0.2740(9) 0.6974(3) 0.6840(3) 0.054(2) Uani 1 1 d .
H64 H 0.212857 0.694773 0.707768 0.065 Uiso 1 1 calc R
C65 C 0.2169(9) 0.7020(3) 0.6450(3) 0.060(2) Uani 1 1 d .
H65 H 0.114514 0.704061 0.641510 0.072 Uiso 1 1 calc R
C66 C 0.3018(8) 0.7038(3) 0.6105(3) 0.054(2) Uani 1 1 d .
H66 H 0.261425 0.706279 0.583499 0.065 Uiso 1 1 calc R
C67 C 0.4504(8) 0.7019(3) 0.6174(3) 0.0417(17) Uani 1 1 d .
C68 C 0.7060(12) 0.7495(4) 0.7427(3) 0.059(2) Uani 1 1 d .
C69 C 0.6289(14) 0.7976(4) 0.7074(3) 0.074(3) Uani 1 1 d .
H69A H 0.666377 0.800879 0.678920 0.111 Uiso 1 1 calc GR
H69B H 0.646737 0.830720 0.712706 0.111 Uiso 1 1 calc GR
H69C H 0.524461 0.791757 0.708283 0.111 Uiso 1 1 calc GR
C70 C 0.6448(15) 0.7454(5) 0.7869(3) 0.086(4) Uani 1 1 d .
H70A H 0.543531 0.734811 0.788851 0.130 Uiso 1 1 calc GR
H70B H 0.650120 0.780433 0.790069 0.130 Uiso 1 1 calc GR
H70C H 0.701676 0.718319 0.810075 0.130 Uiso 1 1 calc GR
C71 C 0.8689(14) 0.7600(5) 0.7405(4) 0.082(4) Uani 1 1 d .
H71A H 0.921390 0.728156 0.760500 0.123 Uiso 1 1 calc GR
H71B H 0.886292 0.791050 0.748810 0.123 Uiso 1 1 calc GR
H71C H 0.903067 0.767545 0.710928 0.123 Uiso 1 1 calc GR
C72 C 0.7038(11) 0.6245(4) 0.7732(3) 0.062(3) Uani 1 1 d .
C73 C 0.5908(14) 0.6143(5) 0.8099(3) 0.097(5) Uani 1 1 d .
H73A H 0.606384 0.638823 0.825249 0.146 Uiso 1 1 calc GR
H73B H 0.601590 0.576920 0.830202 0.146 Uiso 1 1 calc GR
H73C H 0.492878 0.620601 0.797280 0.146 Uiso 1 1 calc GR
C74 C 0.8593(12) 0.6197(4) 0.7895(3) 0.072(3) Uani 1 1 d .
H74A H 0.924895 0.632445 0.764801 0.108 Uiso 1 1 calc GR
H74B H 0.883827 0.581908 0.806899 0.108 Uiso 1 1 calc GR
H74C H 0.869402 0.641597 0.807466 0.108 Uiso 1 1 calc GR
C75 C 0.6807(11) 0.5817(4) 0.7532(3) 0.069(3) Uani 1 1 d .
H75A H 0.585653 0.587975 0.738768 0.104 Uiso 1 1 calc GR
H75B H 0.684899 0.545763 0.776053 0.104 Uiso 1 1 calc GR
H75C H 0.756667 0.583905 0.731923 0.104 Uiso 1 1 calc GR
C76 C 0.7592(9) 0.7694(3) 0.5495(2) 0.0431(17) Uani 1 1 d .
C77 C 0.6581(12) 0.8104(4) 0.5592(3) 0.063(2) Uani 1 1 d .
H77A H 0.557134 0.802952 0.554918 0.094 Uiso 1 1 calc GR
H77B H 0.679982 0.846884 0.539571 0.094 Uiso 1 1 calc GR
H77C H 0.672585 0.807428 0.589256 0.094 Uiso 1 1 calc GR
C78 C 0.7358(11) 0.7745(4) 0.5025(3) 0.057(2) Uani 1 1 d .
H78A H 0.803252 0.749762 0.495627 0.086 Uiso 1 1 calc GR
H78B H 0.753036 0.811595 0.483151 0.086 Uiso 1 1 calc GR
H78C H 0.635963 0.765495 0.498654 0.086 Uiso 1 1 calc GR
C79 C 0.9158(10) 0.7825(4) 0.5558(3) 0.057(2) Uani 1 1 d .
H79A H 0.931848 0.777702 0.586169 0.085 Uiso 1 1 calc GR
H79B H 0.933657 0.819840 0.537254 0.085 Uiso 1 1 calc GR
H79C H 0.982066 0.758172 0.547875 0.085 Uiso 1 1 calc GR
C80 C 0.7743(10) 0.6460(3) 0.5754(3) 0.0491(19) Uani 1 1 d .
C81 C 0.6925(13) 0.6427(4) 0.5362(4) 0.075(3) Uani 1 1 d .
H81A H 0.587925 0.646012 0.540285 0.112 Uiso 1 1 calc GR
H81B H 0.715503 0.607952 0.533451 0.112 Uiso 1 1 calc GR
H81C H 0.721738 0.671970 0.509776 0.112 Uiso 1 1 calc GR
C82 C 0.9369(11) 0.6468(4) 0.5678(3) 0.062(2) Uani 1 1 d .
H82A H 0.958717 0.676352 0.540701 0.094 Uiso 1 1 calc GR
H82B H 0.969983 0.612465 0.565881 0.094 Uiso 1 1 calc GR
H82C H 0.986785 0.652017 0.591958 0.094 Uiso 1 1 calc GR
C83 C 0.7409(12) 0.5959(3) 0.6153(4) 0.067(3) Uani 1 1 d .
H83A H 0.791454 0.597636 0.640704 0.101 Uiso 1 1 calc GR
H83B H 0.773805 0.563462 0.610223 0.101 Uiso 1 1 calc GR
H83C H 0.636281 0.594769 0.620421 0.101 Uiso 1 1 calc GR
Rh5 Rh 0.22195(5) 0.63135(2) 0.99004(2) 0.02938(12) Uani 1 1 d D
HD H 0.057(6) 0.6306(12) 0.9966(11) 0.10(4) Uiso 1 1 d D
P9 P 0.2871(2) 0.63953(7) 1.05127(6) 0.0351(4) Uani 1 1 d D
P10 P 0.22780(19) 0.62020(7) 0.92690(5) 0.0317(3) Uani 1 1 d D
O9 O 0.4703(5) 0.6448(2) 1.04571(17) 0.0408(11) Uani 1 1 d .
O10 O 0.4084(5) 0.6214(2) 0.91617(16) 0.0420(11) Uani 1 1 d .
N5 N 0.4414(5) 0.6331(2) 0.98100(18) 0.0306(11) Uani 1 1 d .
C84 C 0.5324(7) 0.6387(3) 1.0112(2) 0.0331(14) Uani 1 1 d .
C85 C 0.6817(8) 0.6385(3) 1.0063(3) 0.0390(15) Uani 1 1 d .
H85 H 0.743991 0.642575 1.027538 0.047 Uiso 1 1 calc R
C86 C 0.7372(8) 0.6322(3) 0.9696(3) 0.0481(18) Uani 1 1 d .
H86 H 0.839175 0.631810 0.965718 0.058 Uiso 1 1 calc R
C87 C 0.6477(9) 0.6264(3) 0.9387(3) 0.0479(18) Uani 1 1 d .
H87 H 0.686006 0.622038 0.913561 0.058 Uiso 1 1 calc R
C88 C 0.4998(8) 0.6272(3) 0.9455(2) 0.0358(14) Uani 1 1 d .
C89 C 0.2515(10) 0.7039(4) 1.0605(3) 0.051(2) Uani 1 1 d .
C90 C 0.2573(11) 0.7475(4) 1.0156(3) 0.061(2) Uani 1 1 d .
H90A H 0.356020 0.748956 1.004350 0.092 Uiso 1 1 calc GR
H90B H 0.229204 0.782427 1.017248 0.092 Uiso 1 1 calc GR
H90C H 0.190297 0.739237 0.996147 0.092 Uiso 1 1 calc GR
C91 C 0.0946(12) 0.7040(5) 1.0773(4) 0.077(3) Uani 1 1 d .
H91A H 0.028782 0.692103 1.059636 0.116 Uiso 1 1 calc GR
H91B H 0.065471 0.740461 1.075236 0.116 Uiso 1 1 calc GR
H91C H 0.090306 0.679326 1.107569 0.116 Uiso 1 1 calc GR
C92 C 0.3604(14) 0.7162(4) 1.0898(4) 0.080(4) Uani 1 1 d .
H92A H 0.349177 0.690908 1.119676 0.120 Uiso 1 1 calc GR
H92B H 0.343136 0.753114 1.088646 0.120 Uiso 1 1 calc GR
H92C H 0.458920 0.712347 1.079986 0.120 Uiso 1 1 calc GR
C93 C 0.2830(11) 0.5788(4) 1.1019(3) 0.054(2) Uani 1 1 d .
C94 C 0.1250(14) 0.5662(5) 1.1146(4) 0.090(4) Uani 1 1 d .
H94A H 0.084621 0.592606 1.126179 0.135 Uiso 1 1 calc GR
H94B H 0.120209 0.529949 1.136814 0.135 Uiso 1 1 calc GR
H94C H 0.068869 0.568015 1.089064 0.135 Uiso 1 1 calc GR
C95 C 0.3735(18) 0.5821(5) 1.1390(3) 0.106(5) Uani 1 1 d .
H95A H 0.471449 0.593031 1.128716 0.159 Uiso 1 1 calc GR
H95B H 0.378864 0.546680 1.162520 0.159 Uiso 1 1 calc GR
H95C H 0.328716 0.608576 1.149672 0.159 Uiso 1 1 calc GR
C96 C 0.3464(14) 0.5333(4) 1.0884(3) 0.076(3) Uani 1 1 d .
H96A H 0.290183 0.531433 1.063950 0.115 Uiso 1 1 calc GR
H96B H 0.341985 0.498852 1.112854 0.115 Uiso 1 1 calc GR
H96C H 0.447540 0.540536 1.079684 0.115 Uiso 1 1 calc GR
C97 C 0.1671(9) 0.6770(3) 0.8763(2) 0.0433(17) Uani 1 1 d .
C98 C 0.0042(9) 0.6830(4) 0.8767(3) 0.053(2) Uani 1 1 d .
H98A H -0.039206 0.651773 0.873209 0.080 Uiso 1 1 calc GR
H98B H -0.027728 0.715924 0.852822 0.080 Uiso 1 1 calc GR
H98C H -0.026386 0.685341 0.904324 0.080 Uiso 1 1 calc GR
C99 C 0.2293(12) 0.7271(3) 0.8817(3) 0.061(2) Uani 1 1 d .
H99A H 0.204168 0.727277 0.910409 0.092 Uiso 1 1 calc GR
H99B H 0.188426 0.759665 0.859301 0.092 Uiso 1 1 calc GR
H99C H 0.334994 0.726099 0.878934 0.092 Uiso 1 1 calc GR
C100 C 0.2173(11) 0.6736(4) 0.8338(3) 0.064(3) Uani 1 1 d .
H10D H 0.322625 0.667260 0.834880 0.096 Uiso 1 1 calc GR
H10E H 0.192148 0.707504 0.810061 0.096 Uiso 1 1 calc GR
H10F H 0.169810 0.643848 0.829103 0.096 Uiso 1 1 calc GR
C101 C 0.1895(10) 0.5522(3) 0.9263(3) 0.0471(18) Uani 1 1 d .
C102 C 0.0261(13) 0.5427(4) 0.9344(5) 0.085(4) Uani 1 1 d .
H10G H -0.003322 0.551617 0.959480 0.128 Uiso 1 1 calc GR
H10H H 0.007090 0.504736 0.940142 0.128 Uiso 1 1 calc GR
H10I H -0.029233 0.565557 0.908766 0.128 Uiso 1 1 calc GR
C103 C 0.2774(14) 0.5135(3) 0.9650(3) 0.074(3) Uani 1 1 d .
H10J H 0.381037 0.519223 0.959494 0.110 Uiso 1 1 calc GR
H10K H 0.256027 0.476240 0.969029 0.110 Uiso 1 1 calc GR
H10L H 0.251106 0.520381 0.991258 0.110 Uiso 1 1 calc GR
C104 C 0.2360(14) 0.5420(4) 0.8857(3) 0.076(3) Uani 1 1 d .
H10M H 0.170842 0.562190 0.861528 0.114 Uiso 1 1 calc GR
H10N H 0.231672 0.503377 0.891063 0.114 Uiso 1 1 calc GR
H10O H 0.335413 0.553719 0.878293 0.114 Uiso 1 1 calc GR
Rh6 Rh 0.75276(5) 0.96005(2) 0.90755(2) 0.02897(11) Uani 1 1 d D
HE H 0.919(5) 0.9539(13) 0.9072(9) 0.035 Uiso 1 1 d DR
P11 P 0.70279(18) 0.87418(6) 0.92683(6) 0.0310(3) Uani 1 1 d D
P12 P 0.73361(18) 1.04793(6) 0.89317(5) 0.0296(3) Uani 1 1 d D
O11 O 0.5170(5) 0.87630(18) 0.92448(16) 0.0340(10) Uani 1 1 d .
O12 O 0.5501(5) 1.05964(19) 0.88949(17) 0.0387(11) Uani 1 1 d .
N6 N 0.5313(6) 0.9680(2) 0.90735(18) 0.0307(11) Uani 1 1 d .
C105 C 0.4480(7) 0.9246(3) 0.9164(2) 0.0322(13) Uani 1 1 d .
C106 C 0.2992(8) 0.9281(3) 0.9174(2) 0.0390(16) Uani 1 1 d .
H106 H 0.243004 0.896925 0.924078 0.047 Uiso 1 1 calc R
C107 C 0.2336(8) 0.9786(3) 0.9084(2) 0.0442(17) Uani 1 1 d .
H107 H 0.130976 0.982287 0.908724 0.053 Uiso 1 1 calc R
C108 C 0.3177(8) 1.0238(3) 0.8988(2) 0.0406(16) Uani 1 1 d .
H108 H 0.273923 1.058575 0.892544 0.049 Uiso 1 1 calc R
C109 C 0.4654(8) 1.0168(3) 0.8986(2) 0.0343(14) Uani 1 1 d .
C110 C 0.7383(10) 0.8359(3) 0.8903(3) 0.0477(19) Uani 1 1 d .
C111 C 0.7180(11) 0.8785(4) 0.8441(3) 0.057(2) Uani 1 1 d .
H11A H 0.618001 0.893034 0.840408 0.086 Uiso 1 1 calc GR
H11B H 0.738158 0.861799 0.822759 0.086 Uiso 1 1 calc GR
H11C H 0.784832 0.907811 0.839941 0.086 Uiso 1 1 calc GR
C112 C 0.6344(12) 0.7896(4) 0.8959(3) 0.062(3) Uani 1 1 d .
H11D H 0.653358 0.760530 0.923938 0.094 Uiso 1 1 calc GR
H11E H 0.649813 0.775832 0.872539 0.094 Uiso 1 1 calc GR
H11F H 0.533951 0.803080 0.894893 0.094 Uiso 1 1 calc GR
C113 C 0.8952(11) 0.8154(4) 0.8962(4) 0.066(3) Uani 1 1 d .
H11G H 0.957882 0.844420 0.896184 0.099 Uiso 1 1 calc GR
H11H H 0.922669 0.803687 0.872344 0.099 Uiso 1 1 calc GR
H11I H 0.906376 0.784973 0.923801 0.099 Uiso 1 1 calc GR
C114 C 0.7331(10) 0.8313(3) 0.9854(3) 0.0455(17) Uani 1 1 d .
C115 C 0.6362(13) 0.8571(4) 1.0104(3) 0.068(3) Uani 1 1 d .
H11J H 0.659544 0.895081 1.002309 0.103 Uiso 1 1 calc GR
H11K H 0.652405 0.838255 1.041611 0.103 Uiso 1 1 calc GR
H11L H 0.534364 0.854449 1.003366 0.103 Uiso 1 1 calc GR
C116 C 0.8920(11) 0.8361(4) 0.9963(3) 0.067(3) Uani 1 1 d .
H11M H 0.954353 0.816337 0.982830 0.100 Uiso 1 1 calc GR
H11N H 0.906262 0.820970 1.027806 0.100 Uiso 1 1 calc GR
H11O H 0.917076 0.874187 0.985211 0.100 Uiso 1 1 calc GR
C117 C 0.6975(13) 0.7719(3) 0.9984(3) 0.065(3) Uani 1 1 d .
H11P H 0.598670 0.769095 0.988871 0.098 Uiso 1 1 calc GR
H11Q H 0.704925 0.754103 1.029929 0.098 Uiso 1 1 calc GR
H11R H 0.766009 0.754461 0.984581 0.098 Uiso 1 1 calc GR
C118 C 0.7810(9) 1.0962(3) 0.8381(2) 0.0411(16) Uani 1 1 d .
C119 C 0.7264(11) 1.0703(4) 0.8076(3) 0.058(2) Uani 1 1 d .
H11S H 0.762247 1.032759 0.817326 0.088 Uiso 1 1 calc GR
H11T H 0.761375 1.089973 0.778247 0.088 Uiso 1 1 calc GR
H11U H 0.620191 1.071385 0.807423 0.088 Uiso 1 1 calc GR
C120 C 0.7183(10) 1.1531(3) 0.8253(3) 0.054(2) Uani 1 1 d .
H12D H 0.613787 1.151873 0.830625 0.081 Uiso 1 1 calc GR
H12E H 0.735964 1.172971 0.794489 0.081 Uiso 1 1 calc GR
H12F H 0.764729 1.171140 0.842605 0.081 Uiso 1 1 calc GR
C121 C 0.9466(9) 1.0969(3) 0.8355(3) 0.053(2) Uani 1 1 d .
H12G H 0.984062 1.114986 0.854061 0.080 Uiso 1 1 calc GR
H12H H 0.975643 1.116253 0.805475 0.080 Uiso 1 1 calc GR
H12I H 0.986092 1.059780 0.845339 0.080 Uiso 1 1 calc GR
C122 C 0.7738(10) 1.0731(3) 0.9376(3) 0.0469(18) Uani 1 1 d .
C123 C 0.7262(13) 1.1311(4) 0.9295(3) 0.068(3) Uani 1 1 d .
H12J H 0.787034 1.155584 0.907077 0.102 Uiso 1 1 calc GR
H12K H 0.736170 1.138160 0.956392 0.102 Uiso 1 1 calc GR
H12L H 0.624714 1.136953 0.919907 0.102 Uiso 1 1 calc GR
C124 C 0.9360(12) 1.0646(5) 0.9482(4) 0.082(4) Uani 1 1 d .
H12M H 0.964550 1.026853 0.954283 0.124 Uiso 1 1 calc GR
H12N H 0.956519 1.073709 0.973674 0.124 Uiso 1 1 calc GR
H12O H 0.990934 1.087882 0.923426 0.124 Uiso 1 1 calc GR
C125 C 0.6872(14) 1.0365(4) 0.9764(3) 0.073(3) Uani 1 1 d .
H12P H 0.583280 1.043836 0.970430 0.109 Uiso 1 1 calc GR
H12Q H 0.712845 1.043604 1.002458 0.109 Uiso 1 1 calc GR
H12R H 0.710529 0.998651 0.981097 0.109 Uiso 1 1 calc GR

loop_
_atom_site_aniso_label
_atom_site_aniso_U_11
_atom_site_aniso_U_22
_atom_site_aniso_U_33
_atom_site_aniso_U_23
_atom_site_aniso_U_13
_atom_site_aniso_U_12
Rh1 0.0214(2) 0.0310(2) 0.0357(2) -0.01577(18) 0.00164(18) -0.00227(17)
P1 0.0250(8) 0.0318(8) 0.0432(9) -0.0154(7) 0.0052(7) -0.0017(6)
P2 0.0299(8) 0.0327(8) 0.0375(8) -0.0178(7) 0.0057(6) -0.0060(6)
O1 0.027(2) 0.036(2) 0.070(4) -0.019(2) 0.007(2) 0.002(2)
O2 0.027(2) 0.042(3) 0.058(3) -0.029(2) 0.009(2) -0.014(2)
N1 0.023(3) 0.041(3) 0.034(3) -0.017(2) 0.004(2) -0.006(2)
C1 0.029(3) 0.038(3) 0.045(4) -0.018(3) 0.004(3) 0.001(3)
C2 0.023(3) 0.058(4) 0.053(4) -0.021(4) -0.008(3) 0.005(3)
C3 0.016(3) 0.074(5) 0.056(4) -0.033(4) -0.004(3) 0.000(3)
C4 0.035(4) 0.059(5) 0.046(4) -0.028(4) 0.002(3) -0.014(3)
C5 0.028(3) 0.050(4) 0.034(3) -0.017(3) -0.002(3) -0.003(3)
C6 0.044(4) 0.045(4) 0.053(4) -0.023(3) 0.003(3) -0.005(3)
C7 0.095(9) 0.071(6) 0.059(6) -0.040(5) 0.026(5) -0.029(6)
C8 0.055(6) 0.092(7) 0.071(6) -0.055(6) -0.021(5) 0.012(5)
C9 0.065(6) 0.054(5) 0.085(7) -0.043(5) -0.001(5) -0.009(4)
C10 0.054(5) 0.046(4) 0.059(5) -0.012(4) 0.019(4) -0.013(4)
C11 0.045(4) 0.044(4) 0.044(4) -0.005(3) 0.007(3) -0.008(3)
C12 0.080(8) 0.076(7) 0.049(5) -0.009(5) -0.004(5) -0.024(6)
C13 0.068(7) 0.043(5) 0.081(7) 0.000(4) 0.008(5) 0.003(4)
C14 0.069(6) 0.041(4) 0.035(4) -0.010(3) 0.005(4) 0.001(4)
C15 0.108(10) 0.069(6) 0.037(4) -0.016(4) 0.010(5) 0.022(6)
C16 0.083(8) 0.076(7) 0.057(6) -0.009(5) -0.024(5) 0.017(6)
C17 0.125(11) 0.041(5) 0.072(7) -0.008(4) 0.033(7) -0.016(6)
C18 0.052(5) 0.052(4) 0.053(4) -0.033(4) 0.013(4) -0.012(4)
C19 0.048(5) 0.059(5) 0.078(6) -0.037(5) 0.013(4) 0.005(4)
C20 0.081(8) 0.067(6) 0.083(7) -0.052(5) 0.023(6) -0.024(5)
C21 0.063(6) 0.070(6) 0.044(4) -0.027(4) 0.006(4) -0.003(5)
Rh2 0.0197(2) 0.0302(2) 0.0322(2) -0.01261(17) -0.00149(17) -0.00052(17)
P3 0.0283(8) 0.0310(7) 0.0298(7) -0.0113(6) 0.0002(6) 0.0016(6)
P4 0.0218(7) 0.0315(7) 0.0417(9) -0.0137(7) 0.0000(6) -0.0027(6)
O3 0.028(2) 0.040(2) 0.046(3) -0.013(2) -0.002(2) 0.008(2)
O4 0.021(2) 0.039(3) 0.070(3) -0.023(2) -0.002(2) -0.0081(19)
N2 0.017(2) 0.046(3) 0.033(3) -0.016(2) 0.000(2) -0.002(2)
C22 0.027(3) 0.046(4) 0.037(3) -0.017(3) 0.001(3) 0.003(3)
C23 0.029(4) 0.064(5) 0.042(4) -0.024(3) -0.004(3) 0.002(3)
C24 0.013(3) 0.076(5) 0.042(4) -0.023(4) -0.002(3) 0.000(3)
C25 0.030(4) 0.062(5) 0.047(4) -0.025(4) -0.002(3) -0.009(3)
C26 0.025(3) 0.045(4) 0.043(4) -0.023(3) 0.000(3) -0.006(3)
C27 0.051(5) 0.039(4) 0.038(4) -0.019(3) 0.002(3) -0.002(3)
C28 0.110(9) 0.055(5) 0.041(4) -0.025(4) 0.024(5) -0.017(5)
C29 0.069(7) 0.085(7) 0.068(6) -0.047(5) -0.012(5) -0.010(5)
C30 0.095(8) 0.045(5) 0.070(6) -0.030(4) -0.005(5) 0.014(5)
C31 0.057(5) 0.042(4) 0.032(3) -0.008(3) 0.004(3) 0.001(3)
C32 0.053(5) 0.064(5) 0.051(5) -0.012(4) 0.015(4) -0.010(4)
C33 0.096(9) 0.063(6) 0.045(5) 0.005(4) 0.011(5) 0.029(6)
C34 0.061(6) 0.082(6) 0.040(4) -0.028(4) 0.003(4) -0.012(5)
C35 0.049(5) 0.041(4) 0.041(4) -0.007(3) 0.003(3) -0.006(3)
C36 0.122(12) 0.091(8) 0.045(5) -0.013(5) 0.012(6) 0.039(8)
C37 0.075(8) 0.085(7) 0.064(6) -0.008(5) -0.028(6) -0.003(6)
C38 0.116(11) 0.068(7) 0.067(7) 0.007(5) 0.007(7) -0.045(7)
C39 0.040(4) 0.045(4) 0.064(5) -0.031(4) 0.003(4) 0.001(3)
C40 0.044(6) 0.131(11) 0.129(11) -0.094(10) 0.018(6) -0.001(6)
C41 0.109(10) 0.061(6) 0.176(14) -0.084(8) 0.069(10) -0.035(7)
C42 0.162(15) 0.114(10) 0.071(8) -0.066(8) -0.034(8) 0.061(10)
Rh3 0.0224(2) 0.0379(3) 0.0383(3) -0.0197(2) 0.00030(19) -0.00218(18)
P5 0.0327(9) 0.0449(9) 0.0455(9) -0.0274(8) -0.0086(7) 0.0030(7)
P6 0.0452(10) 0.0416(9) 0.0331(8) -0.0114(7) 0.0009(7) 0.0116(8)
O5 0.033(3) 0.059(3) 0.064(3) -0.034(3) -0.018(3) 0.002(2)
O6 0.038(3) 0.119(6) 0.053(3) -0.031(4) 0.014(3) 0.020(4)
N3 0.021(3) 0.041(3) 0.060(4) -0.015(3) 0.006(3) -0.003(2)
C036 0.072(7) 0.068(6) 0.042(4) -0.023(4) -0.012(4) 0.007(5)
C43 0.032(4) 0.046(4) 0.069(5) -0.016(4) -0.012(4) -0.002(3)
C44 0.034(4) 0.055(5) 0.097(7) -0.023(5) -0.008(5) -0.002(4)
C45 0.023(4) 0.085(7) 0.115(10) -0.018(6) 0.006(5) -0.005(4)
C46 0.044(6) 0.105(9) 0.092(8) -0.021(7) 0.025(6) 0.007(6)
C47 0.029(4) 0.067(5) 0.074(6) -0.013(5) 0.020(4) 0.000(4)
C48 0.074(6) 0.050(4) 0.063(5) -0.037(4) -0.023(5) 0.018(4)
C49 0.088(8) 0.078(7) 0.070(6) -0.042(5) 0.003(6) 0.029(6)
C50 0.090(8) 0.052(5) 0.079(7) -0.032(5) -0.009(6) 0.006(5)
C51 0.115(11) 0.085(8) 0.096(9) -0.066(7) -0.035(8) 0.015(7)
C52 0.046(5) 0.062(5) 0.040(4) -0.029(4) 0.000(3) 0.000(4)
C53 0.062(6) 0.078(6) 0.053(5) -0.026(5) 0.007(4) -0.020(5)
C54 0.078(7) 0.046(4) 0.058(5) -0.018(4) 0.010(5) 0.008(4)
C55 0.098(9) 0.056(5) 0.044(5) -0.004(4) 0.000(5) 0.012(5)
C56 0.160(17) 0.053(7) 0.104(11) 0.003(7) -0.011(10) -0.014(8)
C57 0.123(11) 0.087(8) 0.054(6) -0.029(5) -0.025(6) 0.065(8)
C58 0.122(14) 0.169(16) 0.051(7) 0.015(8) 0.025(7) 0.036(11)
C59 0.103(9) 0.051(5) 0.051(5) -0.026(4) -0.021(5) 0.026(5)
C60 0.22(2) 0.048(6) 0.089(9) -0.036(6) -0.077(11) 0.037(8)
C61 0.120(13) 0.106(11) 0.182(17) -0.108(12) 0.044(12) -0.046(10)
C62 0.133(13) 0.138(12) 0.096(9) -0.092(9) -0.039(9) 0.060(10)
Rh4 0.0201(2) 0.0413(3) 0.0332(2) -0.01452(19) 0.00197(18) -0.00042(18)
P7 0.0410(10) 0.0469(10) 0.0308(8) -0.0092(7) 0.0046(7) 0.0134(8)
P8 0.0248(8) 0.0420(9) 0.0352(8) -0.0200(7) -0.0048(6) -0.0004(7)
O7 0.039(3) 0.055(3) 0.045(3) -0.004(2) 0.016(2) 0.014(2)
O8 0.025(2) 0.060(3) 0.051(3) -0.025(3) -0.008(2) -0.004(2)
N4 0.018(2) 0.036(3) 0.053(4) -0.007(3) 0.012(2) 0.002(2)
C63 0.026(3) 0.036(3) 0.052(4) 0.000(3) 0.009(3) 0.000(3)
C64 0.037(4) 0.045(4) 0.062(5) 0.002(4) 0.018(4) 0.002(3)
C65 0.024(4) 0.053(5) 0.082(6) 0.001(4) -0.005(4) -0.001(3)
C66 0.022(4) 0.047(4) 0.081(6) -0.008(4) -0.005(4) -0.011(3)
C67 0.028(4) 0.036(3) 0.055(4) -0.010(3) -0.011(3) -0.004(3)
C68 0.064(6) 0.061(5) 0.057(5) -0.028(4) -0.016(4) 0.019(5)
C69 0.105(9) 0.055(5) 0.063(6) -0.026(5) -0.021(6) 0.020(6)
C70 0.113(10) 0.110(9) 0.051(5) -0.051(6) -0.015(6) 0.037(8)
C71 0.096(10) 0.080(7) 0.089(8) -0.053(7) -0.011(7) 0.000(7)
C72 0.065(6) 0.065(6) 0.040(4) -0.004(4) 0.007(4) 0.025(5)
C73 0.107(10) 0.086(8) 0.053(6) 0.024(5) 0.031(6) 0.050(7)
C74 0.086(8) 0.071(6) 0.054(5) -0.021(5) -0.032(5) 0.041(6)
C75 0.046(5) 0.055(5) 0.083(7) 0.001(5) -0.002(5) 0.010(4)
C76 0.041(4) 0.051(4) 0.040(4) -0.019(3) 0.004(3) -0.007(3)
C77 0.075(7) 0.048(5) 0.061(5) -0.015(4) 0.016(5) 0.005(4)
C78 0.058(5) 0.068(5) 0.042(4) -0.017(4) -0.008(4) 0.004(4)
C79 0.053(5) 0.063(5) 0.054(5) -0.020(4) 0.002(4) -0.018(4)
C80 0.050(5) 0.051(4) 0.058(5) -0.034(4) -0.004(4) 0.002(4)
C81 0.085(8) 0.076(7) 0.088(7) -0.059(6) -0.015(6) -0.002(6)
C82 0.057(6) 0.074(6) 0.063(6) -0.035(5) 0.006(4) 0.019(5)
C83 0.073(7) 0.042(4) 0.094(8) -0.034(5) 0.009(6) 0.001(4)
Rh5 0.0236(2) 0.0371(2) 0.0316(2) -0.01750(19) 0.00124(17) -0.00033(18)
P9 0.0308(8) 0.0448(9) 0.0344(8) -0.0207(7) -0.0035(7) 0.0063(7)
P10 0.0301(8) 0.0366(8) 0.0320(8) -0.0172(6) 0.0006(6) 0.0013(6)
O9 0.031(3) 0.052(3) 0.049(3) -0.030(2) -0.008(2) 0.006(2)
O10 0.029(2) 0.060(3) 0.040(3) -0.021(2) 0.004(2) 0.006(2)
N5 0.015(2) 0.034(3) 0.042(3) -0.013(2) 0.002(2) -0.005(2)
C84 0.021(3) 0.032(3) 0.048(4) -0.016(3) -0.004(3) -0.002(2)
C85 0.030(3) 0.030(3) 0.053(4) -0.010(3) -0.002(3) -0.001(3)
C86 0.021(3) 0.054(4) 0.063(5) -0.014(4) -0.001(3) 0.001(3)
C87 0.032(4) 0.056(4) 0.049(4) -0.012(4) 0.012(3) 0.001(3)
C88 0.036(4) 0.037(3) 0.035(3) -0.014(3) 0.002(3) 0.003(3)
C89 0.050(5) 0.063(5) 0.055(5) -0.039(4) -0.018(4) 0.019(4)
C90 0.058(6) 0.052(5) 0.084(7) -0.037(5) -0.007(5) 0.011(4)
C91 0.067(7) 0.088(8) 0.084(7) -0.043(6) 0.010(6) 0.025(6)
C92 0.101(9) 0.073(6) 0.091(8) -0.061(6) -0.037(7) 0.023(6)
C93 0.069(6) 0.054(5) 0.037(4) -0.014(3) -0.002(4) -0.001(4)
C94 0.084(9) 0.091(9) 0.089(9) -0.024(7) 0.035(7) -0.024(7)
C95 0.159(16) 0.099(9) 0.046(6) -0.008(6) -0.037(7) -0.016(9)
C96 0.094(9) 0.058(6) 0.062(6) -0.005(5) 0.002(6) 0.014(5)
C97 0.043(4) 0.045(4) 0.040(4) -0.014(3) -0.001(3) 0.004(3)
C98 0.045(5) 0.070(5) 0.040(4) -0.016(4) -0.003(3) 0.015(4)
C99 0.075(7) 0.039(4) 0.055(5) -0.001(4) -0.004(4) -0.007(4)
C100 0.067(6) 0.082(6) 0.035(4) -0.014(4) 0.005(4) 0.020(5)
C101 0.051(5) 0.044(4) 0.057(5) -0.032(4) 0.005(4) -0.004(3)
C102 0.067(7) 0.064(6) 0.144(12) -0.059(7) 0.020(7) -0.026(5)
C103 0.119(10) 0.034(4) 0.070(6) -0.022(4) -0.020(6) 0.018(5)
C104 0.107(10) 0.076(7) 0.070(6) -0.056(6) 0.000(6) -0.001(6)
Rh6 0.0202(2) 0.0275(2) 0.0408(3) -0.01428(18) 0.00130(18) -0.00146(17)
P11 0.0262(8) 0.0281(7) 0.0410(8) -0.0151(6) 0.0033(6) -0.0036(6)
P12 0.0262(8) 0.0287(7) 0.0355(8) -0.0136(6) 0.0024(6) -0.0014(6)
O11 0.022(2) 0.036(2) 0.050(3) -0.021(2) 0.0039(19) -0.0077(18)
O12 0.030(2) 0.032(2) 0.053(3) -0.015(2) 0.003(2) 0.0058(19)
N6 0.016(2) 0.040(3) 0.040(3) -0.019(2) 0.000(2) -0.003(2)
C105 0.029(3) 0.043(3) 0.030(3) -0.018(3) 0.001(2) -0.007(3)
C106 0.034(4) 0.053(4) 0.036(3) -0.023(3) 0.004(3) -0.014(3)
C107 0.024(3) 0.065(5) 0.045(4) -0.021(3) -0.003(3) 0.000(3)
C108 0.025(3) 0.049(4) 0.047(4) -0.017(3) -0.002(3) 0.007(3)
C109 0.033(4) 0.035(3) 0.034(3) -0.012(3) -0.002(3) 0.000(3)
C110 0.050(5) 0.043(4) 0.063(5) -0.034(4) 0.012(4) -0.003(3)
C111 0.061(6) 0.067(5) 0.050(5) -0.030(4) 0.008(4) -0.004(4)
C112 0.084(7) 0.053(5) 0.066(6) -0.039(4) 0.010(5) -0.020(5)
C113 0.065(6) 0.051(5) 0.086(7) -0.030(5) 0.022(5) 0.011(4)
C114 0.050(5) 0.040(4) 0.044(4) -0.013(3) -0.002(3) -0.003(3)
C115 0.098(9) 0.069(6) 0.038(4) -0.021(4) -0.006(5) 0.010(6)
C116 0.060(6) 0.061(5) 0.069(6) -0.011(5) -0.023(5) 0.001(5)
C117 0.086(8) 0.042(4) 0.059(5) -0.006(4) 0.006(5) -0.019(5)
C118 0.042(4) 0.034(3) 0.040(4) -0.006(3) 0.011(3) -0.001(3)
C119 0.071(7) 0.059(5) 0.043(4) -0.016(4) -0.002(4) -0.009(4)
C120 0.050(5) 0.042(4) 0.061(5) -0.008(4) 0.000(4) 0.003(4)
C121 0.031(4) 0.051(4) 0.064(5) -0.005(4) 0.016(4) -0.001(3)
C122 0.056(5) 0.048(4) 0.047(4) -0.028(3) 0.006(4) -0.012(4)
C123 0.095(8) 0.053(5) 0.076(6) -0.046(5) 0.010(6) -0.011(5)
C124 0.061(7) 0.118(10) 0.099(8) -0.076(8) -0.027(6) 0.002(6)
C125 0.115(10) 0.067(6) 0.045(5) -0.029(4) 0.018(5) -0.025(6)

loop_
_atom_type_symbol
_atom_type_description
_atom_type_scat_dispersion_real
_atom_type_scat_dispersion_imag
_atom_type_scat_source
C C 0.0181 0.0091 'International Tables Vol C Tables 4.2.6.8 and 6.1.1.4'
H H 0.0000 0.0000 'International Tables Vol C Tables 4.2.6.8 and 6.1.1.4'
N N 0.0311 0.0180 'International Tables Vol C Tables 4.2.6.8 and 6.1.1.4'
O O 0.0492 0.0322 'International Tables Vol C Tables 4.2.6.8 and 6.1.1.4'
P P 0.2955 0.4335 'International Tables Vol C Tables 4.2.6.8 and 6.1.1.4'
Rh Rh 0.0927 3.6045 'International Tables Vol C Tables 4.2.6.8 and 6.1.1.4'

loop_
_geom_angle_atom_site_label_1
_geom_angle_atom_site_label_2
_geom_angle_atom_site_label_3
_geom_angle
P1 Rh1 H 98.1(13)
P2 Rh1 H 98.8(13)
P2 Rh1 P1 162.80(7)
N1 Rh1 H 178.4(12)
N1 Rh1 P1 81.25(16)
N1 Rh1 P2 81.98(16)
O1 P1 Rh1 102.50(18)
O1 P1 C6 99.0(3)
O1 P1 C11 98.1(3)
C6 P1 Rh1 118.0(3)
C11 P1 Rh1 120.2(3)
C11 P1 C6 113.0(4)
O2 P2 Rh1 101.89(18)
O2 P2 C14 99.8(4)
O2 P2 C18 98.1(3)
C14 P2 Rh1 117.8(3)
C14 P2 C18 112.4(4)
C18 P2 Rh1 121.0(3)
C1 O1 P1 118.2(4)
C5 O2 P2 118.7(4)
C1 N1 Rh1 121.3(4)
C1 N1 C5 117.8(6)
C5 N1 Rh1 120.9(5)
O1 C1 N1 116.8(6)
O1 C1 C2 120.3(6)
N1 C1 C2 122.9(7)
C1 C2 H2 121.2
C1 C2 C3 117.5(7)
C3 C2 H2 121.2
C2 C3 H3 119.9
C4 C3 C2 120.2(7)
C4 C3 H3 119.9
C3 C4 H4 120.5
C3 C4 C5 118.9(7)
C5 C4 H4 120.5
O2 C5 C4 121.4(7)
N1 C5 O2 116.0(6)
N1 C5 C4 122.6(7)
C7 C6 P1 104.2(6)
C7 C6 C9 108.2(8)
C8 C6 P1 107.8(6)
C8 C6 C7 109.4(9)
C8 C6 C9 111.1(7)
C9 C6 P1 115.8(6)
C6 C7 H7A 109.5
C6 C7 H7B 109.5
C6 C7 H7C 109.5
H7A C7 H7B 109.5
H7A C7 H7C 109.5
H7B C7 H7C 109.5
C6 C8 H8A 109.5
C6 C8 H8B 109.5
C6 C8 H8C 109.5
H8A C8 H8B 109.5
H8A C8 H8C 109.5
H8B C8 H8C 109.5
C6 C9 H9A 109.5
C6 C9 H9B 109.5
C6 C9 H9C 109.5
H9A C9 H9B 109.5
H9A C9 H9C 109.5
H9B C9 H9C 109.5
H10A C10 H10B 109.5
H10A C10 H10C 109.5
H10B C10 H10C 109.5
C11 C10 H10A 109.5
C11 C10 H10B 109.5
C11 C10 H10C 109.5
C10 C11 P1 108.3(6)
C10 C11 C12 108.2(8)
C10 C11 C13 112.0(7)
C12 C11 P1 102.9(6)
C13 C11 P1 115.8(6)
C13 C11 C12 109.1(8)
C11 C12 H12A 109.5
C11 C12 H12B 109.5
C11 C12 H12C 109.5
H12A C12 H12B 109.5
H12A C12 H12C 109.5
H12B C12 H12C 109.5
C11 C13 H13A 109.5
C11 C13 H13B 109.5
C11 C13 H13C 109.5
H13A C13 H13B 109.5
H13A C13 H13C 109.5
H13B C13 H13C 109.5
C15 C14 P2 104.3(6)
C16 C14 P2 107.8(6)
C16 C14 C15 109.2(9)
C17 C14 P2 116.4(7)
C17 C14 C15 108.4(8)
C17 C14 C16 110.3(9)
C14 C15 H15A 109.5
C14 C15 H15B 109.5
C14 C15 H15C 109.5
H15A C15 H15B 109.5
H15A C15 H15C 109.5
H15B C15 H15C 109.5
C14 C16 H16A 109.5
C14 C16 H16B 109.5
C14 C16 H16C 109.5
H16A C16 H16B 109.5
H16A C16 H16C 109.5
H16B C16 H16C 109.5
C14 C17 H17A 109.5
C14 C17 H17B 109.5
C14 C17 H17C 109.5
H17A C17 H17B 109.5
H17A C17 H17C 109.5
H17B C17 H17C 109.5
C19 C18 P2 109.0(6)
C19 C18 C20 111.1(8)
C19 C18 C21 108.8(8)
C20 C18 P2 115.4(6)
C20 C18 C21 108.0(8)
C21 C18 P2 104.3(6)
C18 C19 H19A 109.5
C18 C19 H19B 109.5
C18 C19 H19C 109.5
H19A C19 H19B 109.5
H19A C19 H19C 109.5
H19B C19 H19C 109.5
C18 C20 H20A 109.5
C18 C20 H20B 109.5
C18 C20 H20C 109.5
H20A C20 H20B 109.5
H20A C20 H20C 109.5
H20B C20 H20C 109.5
C18 C21 H21A 109.5
C18 C21 H21B 109.5
C18 C21 H21C 109.5
H21A C21 H21B 109.5
H21A C21 H21C 109.5
H21B C21 H21C 109.5
P3 Rh2 HA 98.0(13)
P4 Rh2 HA 98.8(13)
P4 Rh2 P3 163.22(7)
N2 Rh2 HA 179.6(12)
N2 Rh2 P3 81.60(17)
N2 Rh2 P4 81.64(17)
O3 P3 Rh2 102.56(18)
O3 P3 C27 98.6(3)
O3 P3 C31 97.9(3)
C27 P3 Rh2 119.2(2)
C27 P3 C31 113.2(4)
C31 P3 Rh2 119.2(3)
O4 P4 Rh2 102.09(18)
O4 P4 C35 98.2(3)
O4 P4 C39 99.6(3)
C35 P4 Rh2 120.3(3)
C35 P4 C39 112.5(4)
C39 P4 Rh2 118.2(3)
C22 O3 P3 118.1(4)
C26 O4 P4 118.7(4)
C22 N2 Rh2 121.4(5)
C26 N2 Rh2 121.4(5)
C26 N2 C22 117.2(6)
O3 C22 N2 116.3(6)
C23 C22 O3 120.1(7)
C23 C22 N2 123.6(7)
C22 C23 H23 121.1
C22 C23 C24 117.9(7)
C24 C23 H23 121.1
C23 C24 H24 119.7
C23 C24 C25 120.6(7)
C25 C24 H24 119.7
C24 C25 H25 121.1
C26 C25 C24 117.8(7)
C26 C25 H25 121.1
O4 C26 N2 116.1(6)
O4 C26 C25 121.0(6)
N2 C26 C25 122.9(7)
C28 C27 P3 103.8(5)
C28 C27 C29 109.1(8)
C29 C27 P3 108.0(6)
C30 C27 P3 116.2(6)
C30 C27 C28 109.0(8)
C30 C27 C29 110.4(8)
C27 C28 H28A 109.5
C27 C28 H28B 109.5
C27 C28 H28C 109.5
H28A C28 H28B 109.5
H28A C28 H28C 109.5
H28B C28 H28C 109.5
C27 C29 H29A 109.5
C27 C29 H29B 109.5
C27 C29 H29C 109.5
H29A C29 H29B 109.5
H29A C29 H29C 109.5
H29B C29 H29C 109.5
C27 C30 H30A 109.5
C27 C30 H30B 109.5
C27 C30 H30C 109.5
H30A C30 H30B 109.5
H30A C30 H30C 109.5
H30B C30 H30C 109.5
C32 C31 P3 107.4(5)
C32 C31 C34 107.6(7)
C33 C31 P3 116.0(6)
C33 C31 C32 110.2(8)
C33 C31 C34 110.3(8)
C34 C31 P3 105.0(6)
C31 C32 H32A 109.5
C31 C32 H32B 109.5
C31 C32 H32C 109.5
H32A C32 H32B 109.5
H32A C32 H32C 109.5
H32B C32 H32C 109.5
C31 C33 H33A 109.5
C31 C33 H33B 109.5
C31 C33 H33C 109.5
H33A C33 H33B 109.5
H33A C33 H33C 109.5
H33B C33 H33C 109.5
C31 C34 H34A 109.5
C31 C34 H34B 109.5
C31 C34 H34C 109.5
H34A C34 H34B 109.5
H34A C34 H34C 109.5
H34B C34 H34C 109.5
C36 C35 P4 104.2(6)
C37 C35 P4 109.2(6)
C37 C35 C36 107.3(9)
C38 C35 P4 115.8(7)
C38 C35 C36 109.4(10)
C38 C35 C37 110.4(9)
C35 C36 H36A 109.5
C35 C36 H36B 109.5
C35 C36 H36C 109.5
H36A C36 H36B 109.5
H36A C36 H36C 109.5
H36B C36 H36C 109.5
C35 C37 H37A 109.5
C35 C37 H37B 109.5
C35 C37 H37C 109.5
H37A C37 H37B 109.5
H37A C37 H37C 109.5
H37B C37 H37C 109.5
C35 C38 H38A 109.5
C35 C38 H38B 109.5
C35 C38 H38C 109.5
H38A C38 H38B 109.5
H38A C38 H38C 109.5
H38B C38 H38C 109.5
C40 C39 P4 107.5(6)
C40 C39 C42 108.4(10)
C41 C39 P4 116.9(7)
C41 C39 C40 110.1(9)
C41 C39 C42 109.3(10)
C42 C39 P4 104.2(6)
C39 C40 H40A 109.5
C39 C40 H40B 109.5
C39 C40 H40C 109.5
H40A C40 H40B 109.5
H40A C40 H40C 109.5
H40B C40 H40C 109.5
C39 C41 H41A 109.5
C39 C41 H41B 109.5
C39 C41 H41C 109.5
H41A C41 H41B 109.5
H41A C41 H41C 109.5
H41B C41 H41C 109.5
C39 C42 H42A 109.5
C39 C42 H42B 109.5
C39 C42 H42C 109.5
H42A C42 H42B 109.5
H42A C42 H42C 109.5
H42B C42 H42C 109.5
P5 Rh3 HB 98.3(13)
P6 Rh3 HB 98.0(13)
P6 Rh3 P5 162.94(8)
N3 Rh3 HB 178.5(10)
N3 Rh3 P5 81.6(2)
N3 Rh3 P6 82.2(2)
O5 P5 Rh3 102.2(2)
O5 P5 C48 98.1(4)
O5 P5 C52 100.2(3)
C48 P5 Rh3 121.7(3)
C48 P5 C52 112.2(4)
C52 P5 Rh3 116.8(2)
O6 P6 Rh3 102.1(2)
O6 P6 C55 97.9(5)
O6 P6 C59 101.6(5)
C55 P6 Rh3 120.2(4)
C55 P6 C59 112.8(5)
C59 P6 Rh3 117.1(3)
C43 O5 P5 118.3(5)
C47 O6 P6 118.6(5)
C43 N3 Rh3 122.0(6)
C43 N3 C47 117.6(7)
C47 N3 Rh3 120.4(6)
H03A C036 H03B 109.5
H03A C036 H03C 109.5
H03B C036 H03C 109.5
C52 C036 H03A 109.5
C52 C036 H03B 109.5
C52 C036 H03C 109.5
N3 C43 O5 115.7(7)
N3 C43 C44 123.4(9)
C44 C43 O5 120.9(8)
C43 C44 H44 120.8
C43 C44 C45 118.4(10)
C45 C44 H44 120.8
C44 C45 H45 119.4
C44 C45 C46 121.1(9)
C46 C45 H45 119.4
C45 C46 H46 121.7
C47 C46 C45 116.5(11)
C47 C46 H46 121.7
O6 C47 N3 116.5(7)
O6 C47 C46 120.6(10)
N3 C47 C46 122.9(10)
C49 C48 P5 108.9(7)
C49 C48 C50 107.3(8)
C49 C48 C51 111.2(9)
C50 C48 P5 104.4(7)
C50 C48 C51 108.3(9)
C51 C48 P5 116.2(7)
C48 C49 H49A 109.5
C48 C49 H49B 109.5
C48 C49 H49C 109.5
H49A C49 H49B 109.5
H49A C49 H49C 109.5
H49B C49 H49C 109.5
C48 C50 H50A 109.5
C48 C50 H50B 109.5
C48 C50 H50C 109.5
H50A C50 H50B 109.5
H50A C50 H50C 109.5
H50B C50 H50C 109.5
C48 C51 H51A 109.5
C48 C51 H51B 109.5
C48 C51 H51C 109.5
H51A C51 H51B 109.5
H51A C51 H51C 109.5
H51B C51 H51C 109.5
C036 C52 P5 116.5(6)
C036 C52 C54 109.1(8)
C53 C52 P5 107.8(6)
C53 C52 C036 109.7(7)
C53 C52 C54 109.1(8)
C54 C52 P5 104.2(6)
C52 C53 H53A 109.5
C52 C53 H53B 109.5
C52 C53 H53C 109.5
H53A C53 H53B 109.5
H53A C53 H53C 109.5
H53B C53 H53C 109.5
C52 C54 H54A 109.5
C52 C54 H54B 109.5
C52 C54 H54C 109.5
H54A C54 H54B 109.5
H54A C54 H54C 109.5
H54B C54 H54C 109.5
C56 C55 P6 103.6(8)
C57 C55 P6 108.2(8)
C57 C55 C56 105.6(11)
C57 C55 C58 110.3(11)
C58 C55 P6 116.1(9)
C58 C55 C56 112.4(12)
C55 C56 H56A 109.5
C55 C56 H56B 109.5
C55 C56 H56C 109.5
H56A C56 H56B 109.5
H56A C56 H56C 109.5
H56B C56 H56C 109.5
C55 C57 H57A 109.5
C55 C57 H57B 109.5
C55 C57 H57C 109.5
H57A C57 H57B 109.5
H57A C57 H57C 109.5
H57B C57 H57C 109.5
C55 C58 H58A 109.5
C55 C58 H58B 109.5
C55 C58 H58C 109.5
H58A C58 H58B 109.5
H58A C58 H58C 109.5
H58B C58 H58C 109.5
C60 C59 P6 101.9(7)
C61 C59 P6 108.7(7)
C61 C59 C60 113.9(13)
C61 C59 C62 111.4(11)
C62 C59 P6 115.1(9)
C62 C59 C60 105.6(10)
C59 C60 H60A 109.5
C59 C60 H60B 109.5
C59 C60 H60C 109.5
H60A C60 H60B 109.5
H60A C60 H60C 109.5
H60B C60 H60C 109.5
C59 C61 H61A 109.5
C59 C61 H61B 109.5
C59 C61 H61C 109.5
H61A C61 H61B 109.5
H61A C61 H61C 109.5
H61B C61 H61C 109.5
C59 C62 H62A 109.5
C59 C62 H62B 109.5
C59 C62 H62C 109.5
H62A C62 H62B 109.5
H62A C62 H62C 109.5
H62B C62 H62C 109.5
P7 Rh4 HC 99.2(13)
P7 Rh4 P8 162.93(7)
P8 Rh4 HC 97.8(13)
N4 Rh4 HC 178.9(13)
N4 Rh4 P7 81.9(2)
N4 Rh4 P8 81.07(19)
O7 P7 Rh4 102.2(2)
O7 P7 C68 99.7(4)
O7 P7 C72 97.5(4)
C68 P7 Rh4 119.5(3)
C68 P7 C72 113.2(5)
C72 P7 Rh4 118.6(3)
O8 P8 Rh4 102.3(2)
O8 P8 C76 98.6(3)
O8 P8 C80 98.4(3)
C76 P8 Rh4 118.7(3)
C76 P8 C80 111.5(4)
C80 P8 Rh4 121.1(3)
C63 O7 P7 118.4(5)
C67 O8 P8 117.9(4)
C63 N4 Rh4 120.7(5)
C67 N4 Rh4 121.6(5)
C67 N4 C63 117.7(6)
O7 C63 N4 116.7(7)
O7 C63 C64 122.6(7)
N4 C63 C64 120.7(8)
C63 C64 H64 120.8
C65 C64 C63 118.4(8)
C65 C64 H64 120.8
C64 C65 H65 118.8
C64 C65 C66 122.3(8)
C66 C65 H65 118.8
C65 C66 H66 122.0
C65 C66 C67 116.0(9)
C67 C66 H66 122.0
O8 C67 C66 118.1(7)
N4 C67 O8 117.1(6)
N4 C67 C66 124.9(8)
C69 C68 P7 105.5(6)
C70 C68 P7 115.7(8)
C70 C68 C69 108.2(9)
C71 C68 P7 108.3(7)
C71 C68 C69 108.1(10)
C71 C68 C70 110.7(9)
C68 C69 H69A 109.5
C68 C69 H69B 109.5
C68 C69 H69C 109.5
H69A C69 H69B 109.5
H69A C69 H69C 109.5
H69B C69 H69C 109.5
C68 C70 H70A 109.5
C68 C70 H70B 109.5
C68 C70 H70C 109.5
H70A C70 H70B 109.5
H70A C70 H70C 109.5
H70B C70 H70C 109.5
C68 C71 H71A 109.5
C68 C71 H71B 109.5
C68 C71 H71C 109.5
H71A C71 H71B 109.5
H71A C71 H71C 109.5
H71B C71 H71C 109.5
C73 C72 P7 114.4(6)
C74 C72 P7 108.6(7)
C74 C72 C73 112.9(9)
C74 C72 C75 109.2(8)
C75 C72 P7 105.0(6)
C75 C72 C73 106.4(10)
C72 C73 H73A 109.5
C72 C73 H73B 109.5
C72 C73 H73C 109.5
H73A C73 H73B 109.5
H73A C73 H73C 109.5
H73B C73 H73C 109.5
C72 C74 H74A 109.5
C72 C74 H74B 109.5
C72 C74 H74C 109.5
H74A C74 H74B 109.5
H74A C74 H74C 109.5
H74B C74 H74C 109.5
C72 C75 H75A 109.5
C72 C75 H75B 109.5
C72 C75 H75C 109.5
H75A C75 H75B 109.5
H75A C75 H75C 109.5
H75B C75 H75C 109.5
C77 C76 P8 104.9(6)
C78 C76 P8 117.1(6)
C78 C76 C77 108.9(8)
C78 C76 C79 109.5(7)
C79 C76 P8 107.7(6)
C79 C76 C77 108.3(8)
C76 C77 H77A 109.5
C76 C77 H77B 109.5
C76 C77 H77C 109.5
H77A C77 H77B 109.5
H77A C77 H77C 109.5
H77B C77 H77C 109.5
C76 C78 H78A 109.5
C76 C78 H78B 109.5
C76 C78 H78C 109.5
H78A C78 H78B 109.5
H78A C78 H78C 109.5
H78B C78 H78C 109.5
C76 C79 H79A 109.5
C76 C79 H79B 109.5
C76 C79 H79C 109.5
H79A C79 H79B 109.5
H79A C79 H79C 109.5
H79B C79 H79C 109.5
C81 C80 P8 116.2(7)
C82 C80 P8 109.0(6)
C82 C80 C81 110.6(8)
C82 C80 C83 108.6(8)
C83 C80 P8 103.6(6)
C83 C80 C81 108.4(8)
C80 C81 H81A 109.5
C80 C81 H81B 109.5
C80 C81 H81C 109.5
H81A C81 H81B 109.5
H81A C81 H81C 109.5
H81B C81 H81C 109.5
C80 C82 H82A 109.5
C80 C82 H82B 109.5
C80 C82 H82C 109.5
H82A C82 H82B 109.5
H82A C82 H82C 109.5
H82B C82 H82C 109.5
C80 C83 H83A 109.5
C80 C83 H83B 109.5
C80 C83 H83C 109.5
H83A C83 H83B 109.5
H83A C83 H83C 109.5
H83B C83 H83C 109.5
P9 Rh5 HD 98.4(13)
P9 Rh5 P10 162.76(7)
P10 Rh5 HD 98.7(13)
N5 Rh5 HD 179.5(13)
N5 Rh5 P9 81.59(17)
N5 Rh5 P10 81.32(17)
O9 P9 Rh5 102.09(18)
O9 P9 C89 96.8(3)
O9 P9 C93 98.7(4)
C89 P9 Rh5 121.0(3)
C93 P9 Rh5 118.1(3)
C93 P9 C89 113.2(4)
O10 P10 Rh5 102.42(18)
O10 P10 C97 97.9(3)
O10 P10 C101 99.0(3)
C97 P10 Rh5 119.8(3)
C101 P10 Rh5 118.2(3)
C101 P10 C97 113.5(4)
C84 O9 P9 118.7(4)
C88 O10 P10 118.0(5)
C84 N5 Rh5 120.8(5)
C88 N5 Rh5 120.8(5)
C88 N5 C84 118.4(6)
O9 C84 N5 116.5(6)
O9 C84 C85 121.8(6)
N5 C84 C85 121.8(7)
C84 C85 H85 120.9
C86 C85 C84 118.2(7)
C86 C85 H85 120.9
C85 C86 H86 119.4
C87 C86 C85 121.1(7)
C87 C86 H86 119.4
C86 C87 H87 121.1
C86 C87 C88 117.9(7)
C88 C87 H87 121.1
O10 C88 N5 117.5(6)
O10 C88 C87 119.8(7)
N5 C88 C87 122.7(7)
C90 C89 P9 104.5(6)
C90 C89 C91 107.6(8)
C90 C89 C92 108.8(9)
C91 C89 P9 108.4(7)
C92 C89 P9 115.4(6)
C92 C89 C91 111.5(9)
C89 C90 H90A 109.5
C89 C90 H90B 109.5
C89 C90 H90C 109.5
H90A C90 H90B 109.5
H90A C90 H90C 109.5
H90B C90 H90C 109.5
C89 C91 H91A 109.5
C89 C91 H91B 109.5
C89 C91 H91C 109.5
H91A C91 H91B 109.5
H91A C91 H91C 109.5
H91B C91 H91C 109.5
C89 C92 H92A 109.5
C89 C92 H92B 109.5
C89 C92 H92C 109.5
H92A C92 H92B 109.5
H92A C92 H92C 109.5
H92B C92 H92C 109.5
C94 C93 P9 108.8(8)
C94 C93 C96 107.7(9)
C95 C93 P9 114.6(7)
C95 C93 C94 112.4(10)
C95 C93 C96 108.9(10)
C96 C93 P9 103.9(6)
C93 C94 H94A 109.5
C93 C94 H94B 109.5
C93 C94 H94C 109.5
H94A C94 H94B 109.5
H94A C94 H94C 109.5
H94B C94 H94C 109.5
C93 C95 H95A 109.5
C93 C95 H95B 109.5
C93 C95 H95C 109.5
H95A C95 H95B 109.5
H95A C95 H95C 109.5
H95B C95 H95C 109.5
C93 C96 H96A 109.5
C93 C96 H96B 109.5
C93 C96 H96C 109.5
H96A C96 H96B 109.5
H96A C96 H96C 109.5
H96B C96 H96C 109.5
C98 C97 P10 108.7(5)
C98 C97 C99 107.2(7)
C98 C97 C100 110.6(7)
C99 C97 P10 103.6(5)
C100 C97 P10 116.5(6)
C100 C97 C99 109.7(8)
C97 C98 H98A 109.5
C97 C98 H98B 109.5
C97 C98 H98C 109.5
H98A C98 H98B 109.5
H98A C98 H98C 109.5
H98B C98 H98C 109.5
C97 C99 H99A 109.5
C97 C99 H99B 109.5
C97 C99 H99C 109.5
H99A C99 H99B 109.5
H99A C99 H99C 109.5
H99B C99 H99C 109.5
C97 C100 H10D 109.5
C97 C100 H10E 109.5
C97 C100 H10F 109.5
H10D C100 H10E 109.5
H10D C100 H10F 109.5
H10E C100 H10F 109.5
C102 C101 P10 108.3(6)
C103 C101 P10 103.7(6)
C103 C101 C102 109.7(9)
C104 C101 P10 115.9(7)
C104 C101 C102 110.5(8)
C104 C101 C103 108.4(8)
C101 C102 H10G 109.5
C101 C102 H10H 109.5
C101 C102 H10I 109.5
H10G C102 H10H 109.5
H10G C102 H10I 109.5
H10H C102 H10I 109.5
C101 C103 H10J 109.5
C101 C103 H10K 109.5
C101 C103 H10L 109.5
H10J C103 H10K 109.5
H10J C103 H10L 109.5
H10K C103 H10L 109.5
C101 C104 H10M 109.5
C101 C104 H10N 109.5
C101 C104 H10O 109.5
H10M C104 H10N 109.5
H10M C104 H10O 109.5
H10N C104 H10O 109.5
P11 Rh6 HE 97.9(12)
P11 Rh6 P12 162.74(7)
P12 Rh6 HE 98.8(12)
N6 Rh6 HE 179.2(11)
N6 Rh6 P11 81.77(16)
N6 Rh6 P12 81.48(16)
O11 P11 Rh6 102.33(17)
O11 P11 C110 98.2(3)
O11 P11 C114 100.3(3)
C110 P11 Rh6 122.0(3)
C110 P11 C114 112.2(4)
C114 P11 Rh6 116.4(3)
O12 P12 Rh6 102.33(17)
O12 P12 C118 97.8(3)
O12 P12 C122 99.0(3)
C118 P12 Rh6 119.6(2)
C118 P12 C122 113.5(4)
C122 P12 Rh6 118.4(3)
C105 O11 P11 117.6(4)
C109 O12 P12 117.7(4)
C105 N6 Rh6 120.8(5)
C105 N6 C109 118.6(6)
C109 N6 Rh6 120.6(4)
O11 C105 C106 120.2(6)
N6 C105 O11 117.2(6)
N6 C105 C106 122.5(6)
C105 C106 H106 121.0
C105 C106 C107 118.1(7)
C107 C106 H106 121.0
C106 C107 H107 119.9
C106 C107 C108 120.2(7)
C108 C107 H107 119.9
C107 C108 H108 120.9
C109 C108 C107 118.2(7)
C109 C108 H108 120.9
O12 C109 N6 117.7(6)
O12 C109 C108 119.8(6)
N6 C109 C108 122.5(6)
C111 C110 P11 104.3(5)
C112 C110 P11 114.9(6)
C112 C110 C111 108.7(8)
C113 C110 P11 108.6(6)
C113 C110 C111 108.8(8)
C113 C110 C112 111.1(8)
C110 C111 H11A 109.5
C110 C111 H11B 109.5
C110 C111 H11C 109.5
H11A C111 H11B 109.5
H11A C111 H11C 109.5
H11B C111 H11C 109.5
C110 C112 H11D 109.5
C110 C112 H11E 109.5
C110 C112 H11F 109.5
H11D C112 H11E 109.5
H11D C112 H11F 109.5
H11E C112 H11F 109.5
C110 C113 H11G 109.5
C110 C113 H11H 109.5
C110 C113 H11I 109.5
H11G C113 H11H 109.5
H11G C113 H11I 109.5
H11H C113 H11I 109.5
C115 C114 P11 105.0(6)
C115 C114 C116 109.0(8)
C116 C114 P11 107.5(6)
C117 C114 P11 115.8(6)
C117 C114 C115 109.4(8)
C117 C114 C116 109.8(8)
C114 C115 H11J 109.5
C114 C115 H11K 109.5
C114 C115 H11L 109.5
H11J C115 H11K 109.5
H11J C115 H11L 109.5
H11K C115 H11L 109.5
C114 C116 H11M 109.5
C114 C116 H11N 109.5
C114 C116 H11O 109.5
H11M C116 H11N 109.5
H11M C116 H11O 109.5
H11N C116 H11O 109.5
C114 C117 H11P 109.5
C114 C117 H11Q 109.5
C114 C117 H11R 109.5
H11P C117 H11Q 109.5
H11P C117 H11R 109.5
H11Q C117 H11R 109.5
C119 C118 P12 104.2(5)
C119 C118 C120 110.2(7)
C119 C118 C121 108.1(7)
C120 C118 P12 116.5(6)
C120 C118 C121 110.2(7)
C121 C118 P12 107.2(5)
C118 C119 H11S 109.5
C118 C119 H11T 109.5
C118 C119 H11U 109.5
H11S C119 H11T 109.5
H11S C119 H11U 109.5
H11T C119 H11U 109.5
C118 C120 H12D 109.5
C118 C120 H12E 109.5
C118 C120 H12F 109.5
H12D C120 H12E 109.5
H12D C120 H12F 109.5
H12E C120 H12F 109.5
C118 C121 H12G 109.5
C118 C121 H12H 109.5
C118 C121 H12I 109.5
H12G C121 H12H 109.5
H12G C121 H12I 109.5
H12H C121 H12I 109.5
C123 C122 P12 116.1(6)
C123 C122 C124 110.3(8)
C123 C122 C125 107.6(8)
C124 C122 P12 108.7(6)
C124 C122 C125 109.6(9)
C125 C122 P12 104.1(6)
C122 C123 H12J 109.5
C122 C123 H12K 109.5
C122 C123 H12L 109.5
H12J C123 H12K 109.5
H12J C123 H12L 109.5
H12K C123 H12L 109.5
C122 C124 H12M 109.5
C122 C124 H12N 109.5
C122 C124 H12O 109.5
H12M C124 H12N 109.5
H12M C124 H12O 109.5
H12N C124 H12O 109.5
C122 C125 H12P 109.5
C122 C125 H12Q 109.5
C122 C125 H12R 109.5
H12P C125 H12Q 109.5
H12P C125 H12R 109.5
H12Q C125 H12R 109.5

loop_
_geom_bond_atom_site_label_1
_geom_bond_atom_site_label_2
_geom_bond_distance
Rh1 H 1.54(5)
Rh1 P1 2.2179(17)
Rh1 P2 2.2020(17)
Rh1 N1 2.046(6)
P1 O1 1.701(5)
P1 C6 1.879(8)
P1 C11 1.870(8)
P2 O2 1.704(5)
P2 C14 1.858(8)
P2 C18 1.864(8)
O1 C1 1.351(8)
O2 C5 1.358(9)
N1 C1 1.354(9)
N1 C5 1.355(9)
C1 C2 1.379(10)
C2 H2 0.9500
C2 C3 1.400(11)
C3 H3 0.9500
C3 C4 1.369(12)
C4 H4 0.9500
C4 C5 1.370(10)
C6 C7 1.524(12)
C6 C8 1.523(12)
C6 C9 1.526(11)
C7 H7A 0.9800
C7 H7B 0.9800
C7 H7C 0.9800
C8 H8A 0.9800
C8 H8B 0.9800
C8 H8C 0.9800
C9 H9A 0.9800
C9 H9B 0.9800
C9 H9C 0.9800
C10 H10A 0.9800
C10 H10B 0.9800
C10 H10C 0.9800
C10 C11 1.514(11)
C11 C12 1.543(13)
C11 C13 1.524(12)
C12 H12A 0.9800
C12 H12B 0.9800
C12 H12C 0.9800
C13 H13A 0.9800
C13 H13B 0.9800
C13 H13C 0.9800
C14 C15 1.541(12)
C14 C16 1.526(14)
C14 C17 1.523(12)
C15 H15A 0.9800
C15 H15B 0.9800
C15 H15C 0.9800
C16 H16A 0.9800
C16 H16B 0.9800
C16 H16C 0.9800
C17 H17A 0.9800
C17 H17B 0.9800
C17 H17C 0.9800
C18 C19 1.527(12)
C18 C20 1.535(11)
C18 C21 1.545(12)
C19 H19A 0.9800
C19 H19B 0.9800
C19 H19C 0.9800
C20 H20A 0.9800
C20 H20B 0.9800
C20 H20C 0.9800
C21 H21A 0.9800
C21 H21B 0.9800
C21 H21C 0.9800
Rh2 HA 1.54(5)
Rh2 P3 2.2154(16)
Rh2 P4 2.2094(17)
Rh2 N2 2.043(5)
P3 O3 1.707(5)
P3 C27 1.872(7)
P3 C31 1.878(7)
P4 O4 1.708(5)
P4 C35 1.857(8)
P4 C39 1.860(8)
O3 C22 1.362(9)
O4 C26 1.350(9)
N2 C22 1.364(9)
N2 C26 1.357(9)
C22 C23 1.361(10)
C23 H23 0.9500
C23 C24 1.383(11)
C24 H24 0.9500
C24 C25 1.394(12)
C25 H25 0.9500
C25 C26 1.374(10)
C27 C28 1.523(11)
C27 C29 1.535(13)
C27 C30 1.519(11)
C28 H28A 0.9800
C28 H28B 0.9800
C28 H28C 0.9800
C29 H29A 0.9800
C29 H29B 0.9800
C29 H29C 0.9800
C30 H30A 0.9800
C30 H30B 0.9800
C30 H30C 0.9800
C31 C32 1.515(12)
C31 C33 1.514(11)
C31 C34 1.529(11)
C32 H32A 0.9800
C32 H32B 0.9800
C32 H32C 0.9800
C33 H33A 0.9800
C33 H33B 0.9800
C33 H33C 0.9800
C34 H34A 0.9800
C34 H34B 0.9800
C34 H34C 0.9800
C35 C36 1.522(13)
C35 C37 1.517(13)
C35 C38 1.516(12)
C36 H36A 0.9800
C36 H36B 0.9800
C36 H36C 0.9800
C37 H37A 0.9800
C37 H37B 0.9800
C37 H37C 0.9800
C38 H38A 0.9800
C38 H38B 0.9800
C38 H38C 0.9800
C39 C40 1.512(12)
C39 C41 1.505(11)
C39 C42 1.520(14)
C40 H40A 0.9800
C40 H40B 0.9800
C40 H40C 0.9800
C41 H41A 0.9800
C41 H41B 0.9800
C41 H41C 0.9800
C42 H42A 0.9800
C42 H42B 0.9800
C42 H42C 0.9800
Rh3 HB 1.53(5)
Rh3 P5 2.2051(18)
Rh3 P6 2.2007(19)
Rh3 N3 2.031(6)
P5 O5 1.699(6)
P5 C48 1.856(8)
P5 C52 1.877(9)
P6 O6 1.692(6)
P6 C55 1.862(9)
P6 C59 1.881(10)
O5 C43 1.369(11)
O6 C47 1.352(13)
N3 C43 1.348(11)
N3 C47 1.364(12)
C036 H03A 0.9800
C036 H03B 0.9800
C036 H03C 0.9800
C036 C52 1.532(10)
C43 C44 1.351(12)
C44 H44 0.9500
C44 C45 1.369(16)
C45 H45 0.9500
C45 C46 1.402(18)
C46 H46 0.9500
C46 C47 1.376(13)
C48 C49 1.518(15)
C48 C50 1.539(14)
C48 C51 1.540(13)
C49 H49A 0.9800
C49 H49B 0.9800
C49 H49C 0.9800
C50 H50A 0.9800
C50 H50B 0.9800
C50 H50C 0.9800
C51 H51A 0.9800
C51 H51B 0.9800
C51 H51C 0.9800
C52 C53 1.517(12)
C52 C54 1.546(12)
C53 H53A 0.9800
C53 H53B 0.9800
C53 H53C 0.9800
C54 H54A 0.9800
C54 H54B 0.9800
C54 H54C 0.9800
C55 C56 1.551(17)
C55 C57 1.508(17)
C55 C58 1.516(16)
C56 H56A 0.9800
C56 H56B 0.9800
C56 H56C 0.9800
C57 H57A 0.9800
C57 H57B 0.9800
C57 H57C 0.9800
C58 H58A 0.9800
C58 H58B 0.9800
C58 H58C 0.9800
C59 C60 1.538(14)
C59 C61 1.482(18)
C59 C62 1.534(15)
C60 H60A 0.9800
C60 H60B 0.9800
C60 H60C 0.9800
C61 H61A 0.9800
C61 H61B 0.9800
C61 H61C 0.9800
C62 H62A 0.9800
C62 H62B 0.9800
C62 H62C 0.9800
Rh4 HC 1.54(5)
Rh4 P7 2.1957(18)
Rh4 P8 2.2206(17)
Rh4 N4 2.042(6)
P7 O7 1.716(6)
P7 C68 1.846(9)
P7 C72 1.880(9)
P8 O8 1.697(5)
P8 C76 1.859(8)
P8 C80 1.868(8)
O7 C63 1.334(10)
O8 C67 1.354(10)
N4 C63 1.366(10)
N4 C67 1.338(10)
C63 C64 1.411(11)
C64 H64 0.9500
C64 C65 1.360(14)
C65 H65 0.9500
C65 C66 1.371(14)
C66 H66 0.9500
C66 C67 1.388(10)
C68 C69 1.539(12)
C68 C70 1.537(14)
C68 C71 1.535(16)
C69 H69A 0.9800
C69 H69B 0.9800
C69 H69C 0.9800
C70 H70A 0.9800
C70 H70B 0.9800
C70 H70C 0.9800
C71 H71A 0.9800
C71 H71B 0.9800
C71 H71C 0.9800
C72 C73 1.551(13)
C72 C74 1.522(14)
C72 C75 1.537(15)
C73 H73A 0.9800
C73 H73B 0.9800
C73 H73C 0.9800
C74 H74A 0.9800
C74 H74B 0.9800
C74 H74C 0.9800
C75 H75A 0.9800
C75 H75B 0.9800
C75 H75C 0.9800
C76 C77 1.536(12)
C76 C78 1.528(11)
C76 C79 1.530(11)
C77 H77A 0.9800
C77 H77B 0.9800
C77 H77C 0.9800
C78 H78A 0.9800
C78 H78B 0.9800
C78 H78C 0.9800
C79 H79A 0.9800
C79 H79B 0.9800
C79 H79C 0.9800
C80 C81 1.537(12)
C80 C82 1.521(12)
C80 C83 1.537(13)
C81 H81A 0.9800
C81 H81B 0.9800
C81 H81C 0.9800
C82 H82A 0.9800
C82 H82B 0.9800
C82 H82C 0.9800
C83 H83A 0.9800
C83 H83B 0.9800
C83 H83C 0.9800
Rh5 HD 1.54(5)
Rh5 P9 2.2063(17)
Rh5 P10 2.2189(16)
Rh5 N5 2.047(5)
P9 O9 1.706(5)
P9 C89 1.871(8)
P9 C93 1.860(8)
P10 O10 1.702(5)
P10 C97 1.876(8)
P10 C101 1.865(8)
O9 C84 1.338(9)
O10 C88 1.343(9)
N5 C84 1.360(9)
N5 C88 1.353(9)
C84 C85 1.387(9)
C85 H85 0.9500
C85 C86 1.381(12)
C86 H86 0.9500
C86 C87 1.372(12)
C87 H87 0.9500
C87 C88 1.383(10)
C89 C90 1.520(13)
C89 C91 1.550(13)
C89 C92 1.523(12)
C90 H90A 0.9800
C90 H90B 0.9800
C90 H90C 0.9800
C91 H91A 0.9800
C91 H91B 0.9800
C91 H91C 0.9800
C92 H92A 0.9800
C92 H92B 0.9800
C92 H92C 0.9800
C93 C94 1.530(15)
C93 C95 1.519(13)
C93 C96 1.540(14)
C94 H94A 0.9800
C94 H94B 0.9800
C94 H94C 0.9800
C95 H95A 0.9800
C95 H95B 0.9800
C95 H95C 0.9800
C96 H96A 0.9800
C96 H96B 0.9800
C96 H96C 0.9800
C97 C98 1.509(11)
C97 C99 1.540(11)
C97 C100 1.512(11)
C98 H98A 0.9800
C98 H98B 0.9800
C98 H98C 0.9800
C99 H99A 0.9800
C99 H99B 0.9800
C99 H99C 0.9800
C100 H10D 0.9800
C100 H10E 0.9800
C100 H10F 0.9800
C101 C102 1.544(14)
C101 C103 1.536(13)
C101 C104 1.527(12)
C102 H10G 0.9800
C102 H10H 0.9800
C102 H10I 0.9800
C103 H10J 0.9800
C103 H10K 0.9800
C103 H10L 0.9800
C104 H10M 0.9800
C104 H10N 0.9800
C104 H10O 0.9800
Rh6 HE 1.54(5)
Rh6 P11 2.2048(16)
Rh6 P12 2.2160(16)
Rh6 N6 2.049(5)
P11 O11 1.716(5)
P11 C110 1.870(8)
P11 C114 1.876(8)
P12 O12 1.710(5)
P12 C118 1.870(7)
P12 C122 1.871(8)
O11 C105 1.354(9)
O12 C109 1.344(8)
N6 C105 1.349(8)
N6 C109 1.352(9)
C105 C106 1.375(10)
C106 H106 0.9500
C106 C107 1.387(11)
C107 H107 0.9500
C107 C108 1.391(11)
C108 H108 0.9500
C108 C109 1.371(10)
C110 C111 1.545(12)
C110 C112 1.544(11)
C110 C113 1.520(13)
C111 H11A 0.9800
C111 H11B 0.9800
C111 H11C 0.9800
C112 H11D 0.9800
C112 H11E 0.9800
C112 H11F 0.9800
C113 H11G 0.9800
C113 H11H 0.9800
C113 H11I 0.9800
C114 C115 1.528(13)
C114 C116 1.533(12)
C114 C117 1.527(11)
C115 H11J 0.9800
C115 H11K 0.9800
C115 H11L 0.9800
C116 H11M 0.9800
C116 H11N 0.9800
C116 H11O 0.9800
C117 H11P 0.9800
C117 H11Q 0.9800
C117 H11R 0.9800
C118 C119 1.512(11)
C118 C120 1.513(10)
C118 C121 1.532(10)
C119 H11S 0.9800
C119 H11T 0.9800
C119 H11U 0.9800
C120 H12D 0.9800
C120 H12E 0.9800
C120 H12F 0.9800
C121 H12G 0.9800
C121 H12H 0.9800
C121 H12I 0.9800
C122 C123 1.521(12)
C122 C124 1.531(13)
C122 C125 1.539(12)
C123 H12J 0.9800
C123 H12K 0.9800
C123 H12L 0.9800
C124 H12M 0.9800
C124 H12N 0.9800
C124 H12O 0.9800
C125 H12P 0.9800
C125 H12Q 0.9800
C125 H12R 0.9800

loop_
_twin_individual_id
_twin_individual_mass_fraction_refined
_oxdiff_twin_reflns_isolated
_oxdiff_twin_reflns_overlapped
_twin_individual_twin_lattice_type
_twin_individual_twin_matrix_11
_twin_individual_twin_matrix_12
_twin_individual_twin_matrix_13
_twin_individual_twin_matrix_21
_twin_individual_twin_matrix_22
_twin_individual_twin_matrix_23
_twin_individual_twin_matrix_31
_twin_individual_twin_matrix_32
_twin_individual_twin_matrix_33
1 0.5797(7) 46905 44482 ref 1.0000 0.0000 0.0000 0.0000 1.0000 0.0000 0.0000 0.0000 1.0000
2 0.4203(7) 46948 44482 nmt -0.9996 0.0000 -0.0002 -0.0495 -0.3332 -0.6665 0.1034 -1.3336 0.3331
